data_7708467
loop_
_publ_author_name
'Bae, Dae Young'
'Lee, Gunhee'
'Lee, Eunsung'

_publ_section_title
;
 Reduction of highly bulky triphenolamine molybdenum nitrido and chloride
 complexes
;
_journal_name_full 'Dalton Transactions'
_journal_paper_doi 10.1039/D1DT02375F
_journal_year 2021
_chemical_formula_moiety 'C132 H168 Cl5 K5 Mo2 N2 O6, 2.5(C5 H12)'
_chemical_formula_sum 'C144.5 H198 Cl5 K5 Mo2 N2 O6'
_chemical_formula_weight 2623.67
_space_group_crystal_system triclinic
_space_group_IT_number 2
_space_group_name_Hall '-P 1'
_space_group_name_H-M_alt 'P -1'
_atom_sites_solution_hydrogens geom
_atom_sites_solution_primary dual
_audit_creation_date 2021-09-23
_audit_creation_method
;
Olex2 1.5
(compiled 2021.08.20 svn.r13c46975 for OlexSys, GUI svn.r6396)
;
_audit_update_record
;
2021-09-23 deposited with the CCDC.	2021-09-24 downloaded from the CCDC.
;
_cell_angle_alpha 111.84(3)
_cell_angle_beta 100.76(3)
_cell_angle_gamma 99.58(3)
_cell_formula_units_Z 2
_cell_length_a 18.820(4)
_cell_length_b 21.472(4)
_cell_length_c 23.757(5)
_cell_measurement_reflns_used 41484
_cell_measurement_temperature 100
_cell_measurement_theta_max 27.280
_cell_measurement_theta_min 1.184
_cell_volume 8457(4)
_computing_cell_refinement HKL3000
_computing_data_collection 'PAL ADSC Quantum-210 ADX Program'
_computing_data_reduction HKL3000
_computing_molecular_graphics 'Olex2 1.5 (Dolomanov et al., 2009)'
_computing_publication_material 'Olex2 1.5 (Dolomanov et al., 2009)'
_computing_structure_refinement 'SHELXL 2016/4 (Sheldrick, 2015)'
_computing_structure_solution 'SHELXT 2018/2 (Sheldrick, 2018)'
_diffrn_ambient_temperature 100
_diffrn_measured_fraction_theta_full 0.886
_diffrn_measured_fraction_theta_max 0.875
_diffrn_measurement_device_type 'ADSC Q210 CCD area detector'
_diffrn_measurement_method 'omega scan'
_diffrn_radiation_type synchrotron
_diffrn_radiation_wavelength 0.660
_diffrn_reflns_av_R_equivalents 0.0479
_diffrn_reflns_av_unetI/netI 0.0718
_diffrn_reflns_Laue_measured_fraction_full 0.886
_diffrn_reflns_Laue_measured_fraction_max 0.875
_diffrn_reflns_limit_h_max 26
_diffrn_reflns_limit_h_min -26
_diffrn_reflns_limit_k_max 29
_diffrn_reflns_limit_k_min -29
_diffrn_reflns_limit_l_max 32
_diffrn_reflns_limit_l_min -32
_diffrn_reflns_number 75919
_diffrn_reflns_point_group_measured_fraction_full 0.886
_diffrn_reflns_point_group_measured_fraction_max 0.875
_diffrn_reflns_theta_full 23.328
_diffrn_reflns_theta_max 27.280
_diffrn_reflns_theta_min 1.184
_diffrn_source 'PLSII 2D bending magnet'
_diffrn_standards_number 0
_exptl_absorpt_coefficient_mu 0.314
_exptl_absorpt_correction_type none
_exptl_crystal_colour yellow
_exptl_crystal_colour_primary yellow
_exptl_crystal_density_diffrn 1.030
_exptl_crystal_description plate
_exptl_crystal_F_000 2782
_exptl_crystal_size_max 0.09
_exptl_crystal_size_mid 0.08
_exptl_crystal_size_min 0.03
_refine_diff_density_max 1.760
_refine_diff_density_min -0.976
_refine_diff_density_rms 0.080
_refine_ls_extinction_method none
_refine_ls_goodness_of_fit_ref 0.973
_refine_ls_hydrogen_treatment constr
_refine_ls_matrix_type full
_refine_ls_number_parameters 1513
_refine_ls_number_reflns 41484
_refine_ls_number_restraints 0
_refine_ls_restrained_S_all 0.973
_refine_ls_R_factor_all 0.1237
_refine_ls_R_factor_gt 0.0770
_refine_ls_shift/su_max 0.001
_refine_ls_shift/su_mean 0.000
_refine_ls_structure_factor_coef Fsqd
_refine_ls_weighting_details 'w=1/[\s^2^(Fo^2^)+(0.1495P)^2^] where P=(Fo^2^+2Fc^2^)/3'
_refine_ls_weighting_scheme calc
_refine_ls_wR_factor_gt 0.2162
_refine_ls_wR_factor_ref 0.2444
_reflns_Friedel_coverage 0.000
_reflns_number_gt 21927
_reflns_number_total 41484
_reflns_threshold_expression 'I > 2\s(I)'
_cod_data_source_file d1dt02375f2.cif
_cod_data_source_block p-1
_cod_original_formula_sum 'C144.50 H198 Cl5 K5 Mo2 N2 O6'
_cod_database_code 7708467
_shelx_shelxl_version_number 2016/4
_shelx_space_group_comment
;
The symmetry employed for this shelxl refinement is uniquely defined
by the following loop, which should always be used as a source of
symmetry information in preference to the above space-group names.
They are only intended as comments.
;
_shelx_estimated_absorpt_t_max 0.991
_shelx_estimated_absorpt_t_min 0.972
_olex2_refinement_description
;
1. Fixed Uiso
 At 1.2 times of:
  All C(H) groups, All C(H,H) groups
 At 1.5 times of:
  All C(H,H,H) groups
2. Uiso/Uaniso restraints and constraints
Uanis(C144) = Uanis(C143) = Uanis(C145) = Uanis(C146) = Uanis(C147)
Uanis(C138) = Uanis(C141) = Uanis(C139) = Uanis(C142) = Uanis(C140)
Uanis(C148) = Uanis(C149) = Uanis(C150) = Uanis(C151) = Uanis(C152)
3. Others
 Fixed Sof: C150(0.5) H15A(0.5) H15B(0.5) C151(0.5) H15C(0.5) H15D(0.5)
 C152(0.5) H15E(0.5) H15F(0.5) H15G(0.5) C149(0.5) H14A(0.5) H14B(0.5)
 C143(0.5) H14F(0.5) H14G(0.5) H14H(0.5) C146(0.5) H14I(0.5) H14J(0.5)
 C145(0.5) H14K(0.5) H14L(0.5) C147(0.5) H14M(0.5) H14N(0.5) H14O(0.5)
 C144(0.5) H14P(0.5) H14Q(0.5) C148(0.5) H14C(0.5) H14D(0.5) H14E(0.5)
 C141(0.5) H14R(0.5) H14S(0.5) C139(0.5) H13U(0.5) H13V(0.5) C142(0.5)
 H14T(0.5) H14U(0.5) H14V(0.5) C140(0.5) H14W(0.5) H14X(0.5) C138(0.5)
 H13W(0.5) H13X(0.5) H13Y(0.5)
4.a Ternary CH refined with riding coordinates:
 C127(H127), C20(H20), C51(H51), C61(H61), C17(H17), C39(H39), C7(H7),
 C105(H105), C86(H86), C130(H130), C80(H80), C102(H102), C83(H83), C36(H36),
 C124(H124), C108(H108), C64(H64), C42(H42)
4.b Secondary CH2 refined with riding coordinates:
 C13(H13A,H13B), C57(H57A,H57B), C96(H96A,H96B), C118(H11A,H11B), C33(H33A,
 H33B), C77(H77A,H77B), C135(H13L,H13M), C136(H13N,H13O), C150(H15A,H15B),
 C151(H15C,H15D), C134(H13P,H13Q), C149(H14A,H14B), C146(H14I,H14J), C145(H14K,
 H14L), C144(H14P,H14Q), C141(H14R,H14S), C139(H13U,H13V), C140(H14W,H14X)
4.c Me refined with riding coordinates:
 C137(H13I,H13J,H13K), C152(H15E,H15F,H15G), C143(H14F,H14G,H14H), C133(H13R,
 H13S,H13T), C147(H14M,H14N,H14O), C148(H14C,H14D,H14E), C142(H14T,H14U,H14V),
 C138(H13W,H13X,H13Y)
4.d Aromatic/amide H refined with riding coordinates:
 C112(H112), C79(H79), C68(H68), C59(H59), C28(H28), C6(H6), C76(H76),
 C60(H60), C14(H14), C75(H75), C58(H58), C16(H16), C2(H2), C24(H24), C46(H46),
 C101(H101), C119(H119), C50(H50), C29(H29), C15(H15), C97(H97), C35(H35),
 C74(H74), C123(H123), C30(H30), C90(H90), C120(H120), C98(H98), C121(H121),
 C99(H99)
4.e Idealised Me refined as rotating group:
 C62(H62A,H62B,H62C), C18(H18A,H18B,H18C), C8(H8A,H8B,H8C), C85(H85A,H85B,
 H85C), C106(H10A,H10B,H10C), C128(H12A,H12B,H12C), C9(H9A,H9B,H9C), C129(H12D,
 H12E,H12F), C19(H19A,H19B,H19C), C104(H10D,H10E,H10F), C21(H21A,H21B,H21C),
 C22(H22A,H22B,H22C), C81(H81A,H81B,H81C), C52(H52A,H52B,H52C), C40(H40A,H40B,
 H40C), C131(H13C,H13D,H13E), C41(H41A,H41B,H41C), C125(H12G,H12H,H12I),
 C84(H84A,H84B,H84C), C63(H63A,H63B,H63C), C53(H53A,H53B,H53C), C103(H10G,H10H,
 H10I), C132(H13F,H13G,H13H), C43(H43A,H43B,H43C), C82(H82A,H82B,H82C),
 C87(H87A,H87B,H87C), C65(H65A,H65B,H65C), C107(H10J,H10K,H10L), C88(H88A,H88B,
 H88C), C37(H37A,H37B,H37C), C126(H12J,H12K,H12L), C109(H10M,H10N,H10O),
 C110(H11C,H11D,H11E), C38(H38A,H38B,H38C), C44(H44A,H44B,H44C), C66(H66A,H66B,
 H66C)
;
_smtbx_masks_special_details
;
A solvent mask was calculated and 153.0 electrons were 
found in a volume of 868.0 A^3 in 1 void. 
This is consistent with the presence of 
2 [n-pentane] per formula unit 
which account for 144.0 electrons.
;
_smtbx_masks_void_probe_radius 1.2
_smtbx_masks_void_truncation_radius 1.2
_olex2_submission_special_instructions 'No special instructions were received'

loop_
_space_group_symop_operation_xyz
'x, y, z'
'-x, -y, -z'

loop_
_atom_site_label
_atom_site_type_symbol
_atom_site_fract_x
_atom_site_fract_y
_atom_site_fract_z
_atom_site_U_iso_or_equiv
_atom_site_adp_type
_atom_site_occupancy
_atom_site_site_symmetry_order
_atom_site_calc_flag
_atom_site_refinement_flags_posn
_atom_site_refinement_flags_adp
_atom_site_refinement_flags_occupancy
_atom_site_disorder_assembly
_atom_site_disorder_group
Mo1 Mo 0.60196(2) 0.41034(2) 0.83103(2) 0.05575(10) Uani 1 1 d . . . . .
Mo2 Mo 0.22605(2) 0.20293(2) 0.62016(2) 0.05934(11) Uani 1 1 d . . . . .
K1 K 0.67464(5) 0.39909(5) 0.70094(4) 0.0674(2) Uani 1 1 d . . . . .
K4 K 0.28218(5) 0.37232(5) 0.76830(4) 0.0706(2) Uani 1 1 d . . . . .
K2 K 0.48201(5) 0.42083(5) 0.69146(4) 0.0697(2) Uani 1 1 d . . . . .
Cl1 Cl 0.47210(5) 0.42879(5) 0.82670(4) 0.0626(2) Uani 1 1 d . . . . .
K3 K 0.44995(6) 0.25816(5) 0.77791(4) 0.0773(3) Uani 1 1 d . . . . .
K5 K 0.39884(6) 0.22846(5) 0.55183(6) 0.0837(3) Uani 1 1 d . . . . .
Cl5 Cl 0.33421(6) 0.30781(5) 0.65395(5) 0.0707(3) Uani 1 1 d . . . . .
Cl4 Cl 0.28685(6) 0.19111(6) 0.71739(5) 0.0719(3) Uani 1 1 d . . . . .
Cl3 Cl 0.54138(6) 0.34171(6) 0.58507(5) 0.0767(3) Uani 1 1 d . . . . .
Cl2 Cl 0.54782(8) 0.31959(8) 0.72491(7) 0.0933(4) Uani 1 1 d . . . . .
O1 O 0.62251(15) 0.48815(13) 0.79639(12) 0.0611(6) Uani 1 1 d . . . . .
O3 O 0.56975(15) 0.34711(13) 0.87577(12) 0.0613(6) Uani 1 1 d . . . . .
O4 O 0.17390(14) 0.26747(13) 0.68030(13) 0.0643(7) Uani 1 1 d . . . . .
O2 O 0.70206(15) 0.39124(14) 0.81659(12) 0.0625(7) Uani 1 1 d . . . . .
O6 O 0.28047(15) 0.13643(13) 0.56332(13) 0.0643(7) Uani 1 1 d . . . . .
O5 O 0.16950(16) 0.22025(14) 0.54689(13) 0.0663(7) Uani 1 1 d . . . . .
N1 N 0.67144(17) 0.47996(16) 0.92571(14) 0.0586(8) Uani 1 1 d . . . . .
N2 N 0.13464(19) 0.11124(17) 0.59183(16) 0.0659(8) Uani 1 1 d . . . . .
C4 C 0.5556(2) 0.5782(2) 0.74628(19) 0.0617(9) Uani 1 1 d . . . . .
C113 C 0.4418(2) 0.0933(2) 0.53293(19) 0.0677(11) Uani 1 1 d . . . . .
C55 C 0.5573(2) 0.3684(2) 0.93295(18) 0.0620(9) Uani 1 1 d . . . . .
C114 C 0.3728(2) 0.0726(2) 0.4858(2) 0.0684(11) Uani 1 1 d . . . . .
C70 C 0.1126(2) 0.3819(2) 0.73474(18) 0.0612(9) Uani 1 1 d . . . . .
C112 C 0.5059(2) 0.1299(2) 0.5258(2) 0.0698(11) Uani 1 1 d . . . . .
H112 H 0.551534 0.146113 0.558092 0.084 Uiso 1 1 calc R U . . .
C11 C 0.6326(2) 0.5559(2) 0.83441(19) 0.0608(9) Uani 1 1 d . . . . .
C54 C 0.5222(2) 0.3177(2) 0.95094(18) 0.0626(10) Uani 1 1 d . . . . .
C5 C 0.4801(2) 0.5784(2) 0.73533(19) 0.0642(10) Uani 1 1 d . . . . .
C13 C 0.7170(2) 0.5424(2) 0.92407(18) 0.0642(10) Uani 1 1 d . . . . .
H13A H 0.747877 0.573329 0.967460 0.077 Uiso 1 1 calc R U . . .
H13B H 0.751667 0.527480 0.898187 0.077 Uiso 1 1 calc R U . . .
C72 C 0.0999(2) 0.2534(2) 0.67303(19) 0.0649(10) Uani 1 1 d . . . . .
C10 C 0.6024(2) 0.6002(2) 0.81199(19) 0.0640(10) Uani 1 1 d . . . . .
C79 C 0.1675(2) 0.4768(2) 0.83808(19) 0.0647(10) Uani 1 1 d . . . . .
H79 H 0.179097 0.493989 0.882685 0.078 Uiso 1 1 calc R U . . .
C68 C 0.1757(2) 0.4944(2) 0.7457(2) 0.0658(10) Uani 1 1 d . . . . .
H68 H 0.191503 0.524061 0.726529 0.079 Uiso 1 1 calc R U . . .
C12 C 0.6753(2) 0.5834(2) 0.89921(18) 0.0634(10) Uani 1 1 d . . . . .
C26 C 0.8197(2) 0.3675(2) 0.75969(19) 0.0673(11) Uani 1 1 d . . . . .
C47 C 0.4167(2) 0.2113(2) 0.8819(2) 0.0685(11) Uani 1 1 d . . . . .
C69 C 0.1386(2) 0.4251(2) 0.70756(19) 0.0630(10) Uani 1 1 d . . . . .
C59 C 0.5290(2) 0.4080(2) 1.05203(19) 0.0674(10) Uani 1 1 d . . . . .
H59 H 0.518323 0.421492 1.091767 0.081 Uiso 1 1 calc R U . . .
C28 C 0.8967(2) 0.3909(2) 0.8672(2) 0.0753(12) Uani 1 1 d . . . . .
H28 H 0.935616 0.378304 0.848601 0.090 Uiso 1 1 calc R U . . .
C56 C 0.5784(2) 0.4393(2) 0.97639(18) 0.0605(9) Uani 1 1 d . . . . .
C27 C 0.8288(2) 0.3855(2) 0.82865(18) 0.0640(10) Uani 1 1 d . . . . .
C6 C 0.4385(2) 0.5652(2) 0.6750(2) 0.0659(10) Uani 1 1 d . . . . .
H6 H 0.387411 0.566291 0.668571 0.079 Uiso 1 1 calc R U . . .
C76 C -0.0117(2) 0.2943(2) 0.68314(19) 0.0664(10) Uani 1 1 d . . . . .
H76 H -0.034275 0.331808 0.696260 0.080 Uiso 1 1 calc R U . . .
C3 C 0.5885(2) 0.5631(2) 0.6951(2) 0.0649(10) Uani 1 1 d . . . . .
C48 C 0.4938(2) 0.2431(2) 0.90390(19) 0.0666(10) Uani 1 1 d . . . . .
C71 C 0.0654(2) 0.3081(2) 0.69533(19) 0.0622(9) Uani 1 1 d . . . . .
C67 C 0.1902(2) 0.5215(2) 0.8108(2) 0.0650(10) Uani 1 1 d . . . . .
C62 C 0.3554(3) 0.3096(2) 0.8890(2) 0.0729(12) Uani 1 1 d . . . . .
H62A H 0.405857 0.338603 0.898462 0.109 Uiso 1 1 calc R U . . .
H62B H 0.325918 0.337591 0.912640 0.109 Uiso 1 1 calc R U . . .
H62C H 0.331125 0.291125 0.843751 0.109 Uiso 1 1 calc R U . . .
C93 C 0.1418(2) 0.1864(2) 0.4357(2) 0.0698(11) Uani 1 1 d . . . . .
C32 C 0.7684(2) 0.4002(2) 0.85500(18) 0.0615(10) Uani 1 1 d . . . . .
C60 C 0.5106(2) 0.3372(2) 1.01034(19) 0.0679(10) Uani 1 1 d . . . . .
H60 H 0.490044 0.302731 1.023013 0.081 Uiso 1 1 calc R U . . .
C57 C 0.6189(2) 0.4991(2) 0.96508(18) 0.0646(10) Uani 1 1 d . . . . .
H57A H 0.581245 0.516382 0.944156 0.078 Uiso 1 1 calc R U . . .
H57B H 0.647220 0.537450 1.006268 0.078 Uiso 1 1 calc R U . . .
C117 C 0.2065(2) 0.0240(2) 0.5442(2) 0.0704(11) Uani 1 1 d . . . . .
C78 C 0.1277(2) 0.4068(2) 0.80094(19) 0.0649(10) Uani 1 1 d . . . . .
C116 C 0.2636(2) 0.0666(2) 0.53522(19) 0.0653(10) Uani 1 1 d . . . . .
C25 C 0.7787(2) 0.3002(2) 0.71465(19) 0.0682(11) Uani 1 1 d . . . . .
C14 C 0.6839(2) 0.6529(2) 0.9381(2) 0.0679(10) Uani 1 1 d . . . . .
H14 H 0.711293 0.670819 0.981068 0.082 Uiso 1 1 calc R U . . .
C75 C -0.0561(2) 0.2274(2) 0.6524(2) 0.0724(11) Uani 1 1 d . . . . .
H75 H -0.109144 0.218619 0.642507 0.087 Uiso 1 1 calc R U . . .
C58 C 0.5626(2) 0.4571(2) 1.03465(18) 0.0648(10) Uani 1 1 d . . . . .
H58 H 0.575502 0.504709 1.063134 0.078 Uiso 1 1 calc R U . . .
C16 C 0.6153(3) 0.6709(2) 0.8538(2) 0.0698(11) Uani 1 1 d . . . . .
H16 H 0.596699 0.701415 0.838094 0.084 Uiso 1 1 calc R U . . .
C92 C 0.1425(3) 0.2578(3) 0.4394(2) 0.0760(12) Uani 1 1 d . . . . .
C2 C 0.5442(2) 0.5488(2) 0.6361(2) 0.0665(10) Uani 1 1 d . . . . .
H2 H 0.565815 0.537264 0.601679 0.080 Uiso 1 1 calc R U . . .
C96 C 0.0828(2) 0.0895(2) 0.5278(2) 0.0702(11) Uani 1 1 d . . . . .
H96A H 0.059427 0.039039 0.511199 0.084 Uiso 1 1 calc R U . . .
H96B H 0.042269 0.113300 0.533350 0.084 Uiso 1 1 calc R U . . .
C23 C 0.7952(3) 0.3335(3) 0.6303(2) 0.0853(14) Uani 1 1 d . . . . .
C115 C 0.3046(2) 0.0335(2) 0.4934(2) 0.0695(11) Uani 1 1 d . . . . .
C94 C 0.1436(2) 0.1703(2) 0.4877(2) 0.0684(11) Uani 1 1 d . . . . .
C24 C 0.7680(3) 0.2855(3) 0.6507(2) 0.0794(13) Uani 1 1 d . . . . .
H24 H 0.740688 0.240293 0.620362 0.095 Uiso 1 1 calc R U . . .
C46 C 0.3904(3) 0.1431(2) 0.8337(2) 0.0771(12) Uani 1 1 d . . . . .
H46 H 0.338187 0.121483 0.818184 0.092 Uiso 1 1 calc R U . . .
C18 C 0.6918(3) 0.5230(3) 0.6463(2) 0.0784(12) Uani 1 1 d . . . . .
H18A H 0.689079 0.546756 0.618167 0.118 Uiso 1 1 calc R U . . .
H18B H 0.656753 0.476788 0.624834 0.118 Uiso 1 1 calc R U . . .
H18C H 0.742849 0.518389 0.657871 0.118 Uiso 1 1 calc R U . . .
C118 C 0.1666(3) 0.0527(2) 0.5942(2) 0.0708(11) Uani 1 1 d . . . . .
H11A H 0.125458 0.014466 0.589902 0.085 Uiso 1 1 calc R U . . .
H11B H 0.202281 0.068808 0.636105 0.085 Uiso 1 1 calc R U . . .
C122 C 0.3714(3) 0.0844(2) 0.4312(2) 0.0732(12) Uani 1 1 d . . . . .
C33 C 0.7219(2) 0.4452(2) 0.95290(18) 0.0638(10) Uani 1 1 d . . . . .
H33A H 0.690783 0.401987 0.950794 0.077 Uiso 1 1 calc R U . . .
H33B H 0.745657 0.476068 0.997962 0.077 Uiso 1 1 calc R U . . .
C31 C 0.7833(2) 0.4270(2) 0.92122(18) 0.0623(10) Uani 1 1 d . . . . .
C49 C 0.5451(3) 0.2056(2) 0.8813(2) 0.0710(11) Uani 1 1 d . . . . .
C73 C 0.0543(2) 0.1847(2) 0.6469(2) 0.0665(10) Uani 1 1 d . . . . .
C8 C 0.3709(3) 0.5329(2) 0.7697(2) 0.0738(12) Uani 1 1 d . . . . .
H8A H 0.383592 0.488200 0.755272 0.111 Uiso 1 1 calc R U . . .
H8B H 0.332784 0.533629 0.735793 0.111 Uiso 1 1 calc R U . . .
H8C H 0.351259 0.539462 0.806392 0.111 Uiso 1 1 calc R U . . .
C34 C 0.8495(2) 0.4171(2) 0.7402(2) 0.0724(11) Uani 1 1 d . . . . .
C127 C 0.4465(3) 0.0764(2) 0.5900(2) 0.0725(11) Uani 1 1 d . . . . .
H127 H 0.399006 0.041780 0.582085 0.087 Uiso 1 1 calc R U . . .
C101 C 0.1989(3) 0.3692(3) 0.4439(2) 0.0813(13) Uani 1 1 d . . . . .
H101 H 0.242523 0.401614 0.447773 0.098 Uiso 1 1 calc R U . . .
C20 C 0.4270(3) 0.5421(2) 0.5599(2) 0.0748(12) Uani 1 1 d . . . . .
H20 H 0.429096 0.496336 0.528624 0.090 Uiso 1 1 calc R U . . .
C1 C 0.4686(3) 0.5506(2) 0.62450(19) 0.0671(10) Uani 1 1 d . . . . .
C51 C 0.6292(3) 0.2343(2) 0.9089(2) 0.0753(12) Uani 1 1 d . . . . .
H51 H 0.638467 0.284180 0.938286 0.090 Uiso 1 1 calc R U . . .
C119 C 0.1878(3) -0.0480(2) 0.5110(2) 0.0735(11) Uani 1 1 d . . . . .
H119 H 0.147448 -0.075646 0.516998 0.088 Uiso 1 1 calc R U . . .
C111 C 0.5044(3) 0.1431(2) 0.4725(2) 0.0697(11) Uani 1 1 d . . . . .
C61 C 0.3604(2) 0.2499(2) 0.9078(2) 0.0718(11) Uani 1 1 d . . . . .
H61 H 0.378950 0.270476 0.954772 0.086 Uiso 1 1 calc R U . . .
C100 C 0.2058(3) 0.3063(2) 0.4456(2) 0.0742(12) Uani 1 1 d . . . . .
C50 C 0.5175(3) 0.1386(2) 0.8344(2) 0.0787(13) Uani 1 1 d . . . . .
H50 H 0.552027 0.113429 0.819328 0.094 Uiso 1 1 calc R U . . .
C17 C 0.6711(2) 0.5655(2) 0.7062(2) 0.0686(11) Uani 1 1 d . . . . .
H17 H 0.684240 0.545672 0.737560 0.082 Uiso 1 1 calc R U . . .
C95 C 0.1138(2) 0.1020(2) 0.4782(2) 0.0680(10) Uani 1 1 d . . . . .
C29 C 0.9100(3) 0.4139(3) 0.9313(2) 0.0765(12) Uani 1 1 d . . . . .
H29 H 0.956663 0.416709 0.957022 0.092 Uiso 1 1 calc R U . . .
C15 C 0.6536(3) 0.6964(2) 0.9157(2) 0.0700(11) Uani 1 1 d . . . . .
H15 H 0.659377 0.743422 0.943149 0.084 Uiso 1 1 calc R U . . .
C39 C 0.7482(2) 0.2451(2) 0.7354(2) 0.0740(12) Uani 1 1 d . . . . .
H39 H 0.738662 0.269900 0.777041 0.089 Uiso 1 1 calc R U . . .
C7 C 0.4400(3) 0.5907(2) 0.7878(2) 0.0718(11) Uani 1 1 d . . . . .
H7 H 0.475440 0.592225 0.825612 0.086 Uiso 1 1 calc R U . . .
C97 C 0.0977(3) 0.0481(2) 0.4175(2) 0.0769(12) Uani 1 1 d . . . . .
H97 H 0.081077 0.001142 0.411192 0.092 Uiso 1 1 calc R U . . .
C35 C 0.8379(3) 0.4000(3) 0.6755(2) 0.0804(13) Uani 1 1 d . . . . .
H35 H 0.858905 0.433605 0.661973 0.097 Uiso 1 1 calc R U . . .
C105 C 0.0018(3) 0.2236(3) 0.4281(2) 0.0812(13) Uani 1 1 d . . . . .
H105 H 0.008562 0.175821 0.407416 0.097 Uiso 1 1 calc R U . . .
C85 C 0.1906(3) 0.4178(2) 0.6139(2) 0.0754(12) Uani 1 1 d . . . . .
H85A H 0.230831 0.400826 0.631177 0.113 Uiso 1 1 calc R U . . .
H85B H 0.207163 0.468331 0.629129 0.113 Uiso 1 1 calc R U . . .
H85C H 0.178039 0.396219 0.567814 0.113 Uiso 1 1 calc R U . . .
C106 C -0.0081(3) 0.2326(3) 0.4928(2) 0.0820(13) Uani 1 1 d . . . . .
H10A H -0.013744 0.279384 0.515062 0.123 Uiso 1 1 calc R U . . .
H10B H 0.035885 0.226182 0.517233 0.123 Uiso 1 1 calc R U . . .
H10C H -0.052907 0.198085 0.487618 0.123 Uiso 1 1 calc R U . . .
C74 C -0.0225(3) 0.1730(2) 0.6359(2) 0.0729(11) Uani 1 1 d . . . . .
H74 H -0.052855 0.126614 0.616705 0.087 Uiso 1 1 calc R U . . .
C86 C 0.2273(3) 0.5988(2) 0.8502(2) 0.0723(11) Uani 1 1 d . . . . .
H86 H 0.261281 0.614011 0.827409 0.087 Uiso 1 1 calc R U . . .
C123 C 0.4391(3) 0.1207(2) 0.4266(2) 0.0735(11) Uani 1 1 d . . . . .
H123 H 0.438654 0.129372 0.390180 0.088 Uiso 1 1 calc R U . . .
C30 C 0.8516(3) 0.4331(2) 0.9574(2) 0.0717(11) Uani 1 1 d . . . . .
H30 H 0.860108 0.451038 1.001835 0.086 Uiso 1 1 calc R U . . .
C77 C 0.0911(2) 0.1257(2) 0.6400(2) 0.0706(11) Uani 1 1 d . . . . .
H77A H 0.125240 0.136385 0.681373 0.085 Uiso 1 1 calc R U . . .
H77B H 0.051740 0.083014 0.628805 0.085 Uiso 1 1 calc R U . . .
C128 C 0.5118(3) 0.0444(2) 0.6011(2) 0.0744(12) Uani 1 1 d . . . . .
H12A H 0.511084 0.031650 0.636611 0.112 Uiso 1 1 calc R U . . .
H12B H 0.559156 0.078296 0.610783 0.112 Uiso 1 1 calc R U . . .
H12C H 0.506833 0.002895 0.563179 0.112 Uiso 1 1 calc R U . . .
C9 C 0.4202(3) 0.6612(2) 0.8066(3) 0.0909(16) Uani 1 1 d . . . . .
H9A H 0.384236 0.660690 0.770730 0.136 Uiso 1 1 calc R U . . .
H9B H 0.465683 0.698336 0.819057 0.136 Uiso 1 1 calc R U . . .
H9C H 0.397962 0.669323 0.842079 0.136 Uiso 1 1 calc R U . . .
C91 C 0.0724(3) 0.2746(3) 0.4331(2) 0.0776(12) Uani 1 1 d . . . . .
C130 C 0.5779(3) 0.1797(2) 0.4654(2) 0.0784(13) Uani 1 1 d . . . . .
H130 H 0.610336 0.211407 0.508668 0.094 Uiso 1 1 calc R U . . .
C90 C 0.0696(3) 0.3391(3) 0.4327(2) 0.0793(13) Uani 1 1 d . . . . .
H90 H 0.023049 0.350979 0.429418 0.095 Uiso 1 1 calc R U . . .
C80 C 0.1027(2) 0.3599(2) 0.8319(2) 0.0679(10) Uani 1 1 d . . . . .
H80 H 0.053450 0.327112 0.804094 0.081 Uiso 1 1 calc R U . . .
C120 C 0.2262(3) -0.0796(2) 0.4699(2) 0.0823(14) Uani 1 1 d . . . . .
H120 H 0.212461 -0.128615 0.446843 0.099 Uiso 1 1 calc R U . . .
C45 C 0.4414(3) 0.1068(2) 0.8086(2) 0.0846(14) Uani 1 1 d . . . . .
C129 C 0.4541(3) 0.1419(3) 0.6498(2) 0.0840(14) Uani 1 1 d . . . . .
H12D H 0.409243 0.159043 0.644422 0.126 Uiso 1 1 calc R U . . .
H12E H 0.498267 0.177996 0.656574 0.126 Uiso 1 1 calc R U . . .
H12F H 0.459433 0.130308 0.686269 0.126 Uiso 1 1 calc R U . . .
C19 C 0.7189(3) 0.6408(2) 0.7343(2) 0.0771(12) Uani 1 1 d . . . . .
H19A H 0.771976 0.641201 0.740171 0.116 Uiso 1 1 calc R U . . .
H19B H 0.710480 0.666785 0.775104 0.116 Uiso 1 1 calc R U . . .
H19C H 0.704846 0.662452 0.705632 0.116 Uiso 1 1 calc R U . . .
C104 C 0.3367(3) 0.3477(3) 0.5155(3) 0.0871(14) Uani 1 1 d . . . . .
H10D H 0.386454 0.338883 0.519516 0.131 Uiso 1 1 calc R U . . .
H10E H 0.318531 0.346138 0.551151 0.131 Uiso 1 1 calc R U . . .
H10F H 0.339854 0.393695 0.515403 0.131 Uiso 1 1 calc R U . . .
C98 C 0.1059(3) 0.0633(3) 0.3673(2) 0.0821(13) Uani 1 1 d . . . . .
H98 H 0.098898 0.026966 0.327112 0.099 Uiso 1 1 calc R U . . .
C121 C 0.2855(3) -0.0385(2) 0.4627(2) 0.0804(13) Uani 1 1 d . . . . .
H121 H 0.314070 -0.060192 0.435859 0.096 Uiso 1 1 calc R U . . .
C21 C 0.3437(3) 0.5415(3) 0.5530(2) 0.0884(14) Uani 1 1 d . . . . .
H21A H 0.339808 0.586448 0.582004 0.133 Uiso 1 1 calc R U . . .
H21B H 0.318948 0.504606 0.563089 0.133 Uiso 1 1 calc R U . . .
H21C H 0.319578 0.532944 0.509636 0.133 Uiso 1 1 calc R U . . .
C99 C 0.1242(3) 0.1308(2) 0.3759(2) 0.0772(12) Uani 1 1 d . . . . .
H99 H 0.125029 0.140826 0.340258 0.093 Uiso 1 1 calc R U . . .
C102 C 0.2835(3) 0.2932(3) 0.4549(2) 0.0771(12) Uani 1 1 d . . . . .
H102 H 0.278594 0.247303 0.457517 0.092 Uiso 1 1 calc R U . . .
C22 C 0.4664(3) 0.5985(3) 0.5435(2) 0.0870(14) Uani 1 1 d . . . . .
H22A H 0.515646 0.592011 0.538979 0.131 Uiso 1 1 calc R U . . .
H22B H 0.472514 0.644279 0.577127 0.131 Uiso 1 1 calc R U . . .
H22C H 0.436195 0.595578 0.503739 0.131 Uiso 1 1 calc R U . . .
C81 C 0.1590(3) 0.3163(3) 0.8376(2) 0.0834(13) Uani 1 1 d . . . . .
H81A H 0.208971 0.347376 0.861213 0.125 Uiso 1 1 calc R U . . .
H81B H 0.160155 0.285732 0.795369 0.125 Uiso 1 1 calc R U . . .
H81C H 0.143505 0.288229 0.859711 0.125 Uiso 1 1 calc R U . . .
C89 C 0.1325(3) 0.3860(3) 0.4371(2) 0.0810(13) Uani 1 1 d . . . . .
C52 C 0.6712(3) 0.2327(3) 0.8583(3) 0.0879(14) Uani 1 1 d . . . . .
H52A H 0.647616 0.253726 0.832096 0.132 Uiso 1 1 calc R U . . .
H52B H 0.668874 0.184502 0.831815 0.132 Uiso 1 1 calc R U . . .
H52C H 0.723607 0.258938 0.879067 0.132 Uiso 1 1 calc R U . . .
C40 C 0.8063(3) 0.2062(3) 0.7466(2) 0.0835(13) Uani 1 1 d . . . . .
H40A H 0.817125 0.180791 0.706783 0.125 Uiso 1 1 calc R U . . .
H40B H 0.786739 0.173394 0.763173 0.125 Uiso 1 1 calc R U . . .
H40C H 0.852321 0.239477 0.777118 0.125 Uiso 1 1 calc R U . . .
C131 C 0.5667(3) 0.2232(3) 0.4293(3) 0.0952(16) Uani 1 1 d . . . . .
H13C H 0.530592 0.194671 0.388182 0.143 Uiso 1 1 calc R U . . .
H13D H 0.614594 0.241556 0.423222 0.143 Uiso 1 1 calc R U . . .
H13E H 0.547659 0.261865 0.452932 0.143 Uiso 1 1 calc R U . . .
C83 C 0.1207(2) 0.3987(2) 0.63555(19) 0.0671(10) Uani 1 1 d . . . . .
H83 H 0.103124 0.346839 0.617086 0.080 Uiso 1 1 calc R U . . .
C41 C 0.6752(3) 0.1939(2) 0.6924(2) 0.0895(15) Uani 1 1 d . . . . .
H41A H 0.657013 0.163871 0.712014 0.134 Uiso 1 1 calc R U . . .
H41B H 0.683116 0.165483 0.652093 0.134 Uiso 1 1 calc R U . . .
H41C H 0.638191 0.219186 0.685193 0.134 Uiso 1 1 calc R U . . .
C125 C 0.2895(3) 0.1065(3) 0.3468(2) 0.0846(14) Uani 1 1 d . . . . .
H12G H 0.328917 0.111255 0.325802 0.127 Uiso 1 1 calc R U . . .
H12H H 0.292286 0.151920 0.379421 0.127 Uiso 1 1 calc R U . . .
H12I H 0.240471 0.088618 0.315846 0.127 Uiso 1 1 calc R U . . .
C84 C 0.0578(3) 0.4253(3) 0.6113(2) 0.0793(12) Uani 1 1 d . . . . .
H84A H 0.072244 0.476198 0.630773 0.119 Uiso 1 1 calc R U . . .
H84B H 0.012725 0.408407 0.621992 0.119 Uiso 1 1 calc R U . . .
H84C H 0.047438 0.408586 0.565461 0.119 Uiso 1 1 calc R U . . .
C63 C 0.2814(3) 0.2019(3) 0.8896(2) 0.0835(13) Uani 1 1 d . . . . .
H63A H 0.285300 0.160415 0.896929 0.125 Uiso 1 1 calc R U . . .
H63B H 0.257153 0.188068 0.844997 0.125 Uiso 1 1 calc R U . . .
H63C H 0.251484 0.226642 0.915413 0.125 Uiso 1 1 calc R U . . .
C36 C 0.8946(3) 0.4895(3) 0.7863(2) 0.0779(12) Uani 1 1 d . . . . .
H36 H 0.899268 0.491719 0.829690 0.093 Uiso 1 1 calc R U . . .
C53 C 0.6597(3) 0.1971(3) 0.9482(3) 0.0896(14) Uani 1 1 d . . . . .
H53A H 0.648837 0.147359 0.921394 0.134 Uiso 1 1 calc R U . . .
H53B H 0.635744 0.203714 0.982557 0.134 Uiso 1 1 calc R U . . .
H53C H 0.713948 0.216365 0.965895 0.134 Uiso 1 1 calc R U . . .
C103 C 0.3150(3) 0.2888(3) 0.3983(3) 0.0914(15) Uani 1 1 d . . . . .
H10G H 0.363689 0.278115 0.404537 0.137 Uiso 1 1 calc R U . . .
H10H H 0.320982 0.333458 0.394946 0.137 Uiso 1 1 calc R U . . .
H10I H 0.280231 0.252214 0.359465 0.137 Uiso 1 1 calc R U . . .
C132 C 0.6191(3) 0.1261(3) 0.4357(3) 0.1039(19) Uani 1 1 d . . . . .
H13F H 0.664860 0.149204 0.429864 0.156 Uiso 1 1 calc R U . . .
H13G H 0.586740 0.091437 0.394765 0.156 Uiso 1 1 calc R U . . .
H13H H 0.632259 0.103088 0.463435 0.156 Uiso 1 1 calc R U . . .
C43 C 0.7389(3) 0.3613(3) 0.5397(2) 0.0831(13) Uani 1 1 d . . . . .
H43A H 0.767031 0.410166 0.562835 0.125 Uiso 1 1 calc R U . . .
H43B H 0.690070 0.355034 0.548543 0.125 Uiso 1 1 calc R U . . .
H43C H 0.731649 0.347794 0.494361 0.125 Uiso 1 1 calc R U . . .
C82 C 0.0923(3) 0.3984(3) 0.8977(2) 0.0763(12) Uani 1 1 d . . . . .
H82A H 0.141323 0.424784 0.927727 0.114 Uiso 1 1 calc R U . . .
H82B H 0.067827 0.364647 0.911255 0.114 Uiso 1 1 calc R U . . .
H82C H 0.061181 0.430333 0.895933 0.114 Uiso 1 1 calc R U . . .
C87 C 0.2744(3) 0.6171(3) 0.9153(2) 0.0841(13) Uani 1 1 d . . . . .
H87A H 0.241871 0.610389 0.941437 0.126 Uiso 1 1 calc R U . . .
H87B H 0.303346 0.665687 0.933838 0.126 Uiso 1 1 calc R U . . .
H87C H 0.308624 0.587008 0.913004 0.126 Uiso 1 1 calc R U . . .
C124 C 0.3003(3) 0.0565(3) 0.3769(2) 0.0840(13) Uani 1 1 d . . . . .
H124 H 0.256218 0.047075 0.393106 0.101 Uiso 1 1 calc R U . . .
C65 C 0.3413(4) 0.0202(3) 0.7104(3) 0.110(2) Uani 1 1 d . . . . .
H65A H 0.346694 0.053290 0.691098 0.165 Uiso 1 1 calc R U . . .
H65B H 0.301348 0.026027 0.731677 0.165 Uiso 1 1 calc R U . . .
H65C H 0.328502 -0.027235 0.677711 0.165 Uiso 1 1 calc R U . . .
C108 C 0.1278(3) 0.4566(3) 0.4365(3) 0.0898(15) Uani 1 1 d . . . . .
H108 H 0.177561 0.478670 0.433913 0.108 Uiso 1 1 calc R U . . .
C64 C 0.4127(3) 0.0333(3) 0.7570(3) 0.0973(17) Uani 1 1 d . . . . .
H64 H 0.450970 0.027365 0.732688 0.117 Uiso 1 1 calc R U . . .
C107 C -0.0698(3) 0.2259(4) 0.3881(3) 0.1073(18) Uani 1 1 d . . . . .
H10J H -0.077815 0.272421 0.406390 0.161 Uiso 1 1 calc R U . . .
H10K H -0.112085 0.191607 0.387004 0.161 Uiso 1 1 calc R U . . .
H10L H -0.065615 0.215304 0.345217 0.161 Uiso 1 1 calc R U . . .
C88 C 0.1672(3) 0.6393(3) 0.8523(3) 0.0991(17) Uani 1 1 d . . . . .
H88A H 0.190354 0.688644 0.879525 0.149 Uiso 1 1 calc R U . . .
H88B H 0.128828 0.621317 0.869094 0.149 Uiso 1 1 calc R U . . .
H88C H 0.144159 0.633942 0.809662 0.149 Uiso 1 1 calc R U . . .
C37 C 0.9738(3) 0.5056(3) 0.7793(3) 0.1038(18) Uani 1 1 d . . . . .
H37A H 0.971508 0.507925 0.738586 0.156 Uiso 1 1 calc R U . . .
H37B H 0.997532 0.468927 0.781421 0.156 Uiso 1 1 calc R U . . .
H37C H 1.003235 0.550303 0.813367 0.156 Uiso 1 1 calc R U . . .
C42 C 0.7824(4) 0.3162(4) 0.5602(2) 0.117(2) Uani 1 1 d . . . . .
H42 H 0.742731 0.271391 0.541809 0.140 Uiso 1 1 calc R U . . .
C126 C 0.3031(4) -0.0119(3) 0.3253(3) 0.121(2) Uani 1 1 d . . . . .
H12J H 0.309440 -0.045497 0.343486 0.181 Uiso 1 1 calc R U . . .
H12K H 0.345410 -0.003066 0.308277 0.181 Uiso 1 1 calc R U . . .
H12L H 0.256398 -0.030725 0.291462 0.181 Uiso 1 1 calc R U . . .
C109 C 0.1155(4) 0.5053(3) 0.4970(3) 0.116(2) Uani 1 1 d . . . . .
H10M H 0.155247 0.510889 0.532959 0.175 Uiso 1 1 calc R U . . .
H10N H 0.066814 0.485833 0.501087 0.175 Uiso 1 1 calc R U . . .
H10O H 0.116474 0.550615 0.495905 0.175 Uiso 1 1 calc R U . . .
C110 C 0.0707(4) 0.4486(4) 0.3793(3) 0.114(2) Uani 1 1 d . . . . .
H11C H 0.020845 0.427030 0.380002 0.170 Uiso 1 1 calc R U . . .
H11D H 0.082351 0.419068 0.341294 0.170 Uiso 1 1 calc R U . . .
H11E H 0.071507 0.494316 0.379326 0.170 Uiso 1 1 calc R U . . .
C38 C 0.8550(3) 0.5449(3) 0.7811(3) 0.110(2) Uani 1 1 d . . . . .
H38A H 0.805049 0.534549 0.787192 0.165 Uiso 1 1 calc R U . . .
H38B H 0.850514 0.544871 0.739340 0.165 Uiso 1 1 calc R U . . .
H38C H 0.884301 0.590689 0.813516 0.165 Uiso 1 1 calc R U . . .
C44 C 0.8356(6) 0.2951(6) 0.5332(3) 0.185(5) Uani 1 1 d . . . . .
H44A H 0.852725 0.261446 0.547530 0.278 Uiso 1 1 calc R U . . .
H44B H 0.877894 0.335183 0.545155 0.278 Uiso 1 1 calc R U . . .
H44C H 0.815194 0.273257 0.487328 0.278 Uiso 1 1 calc R U . . .
C137 C 0.5576(5) 0.7528(4) 0.7232(4) 0.140(3) Uani 1 1 d . . . . .
H13I H 0.571114 0.708373 0.711460 0.210 Uiso 1 1 calc R U . . .
H13J H 0.515589 0.750930 0.741998 0.210 Uiso 1 1 calc R U . . .
H13K H 0.543015 0.761505 0.685568 0.210 Uiso 1 1 calc R U . . .
C66 C 0.4118(7) -0.0183(4) 0.7833(5) 0.209(6) Uani 1 1 d . . . . .
H66A H 0.364019 -0.028002 0.793227 0.314 Uiso 1 1 calc R U . . .
H66B H 0.452968 -0.000373 0.821871 0.314 Uiso 1 1 calc R U . . .
H66C H 0.417832 -0.061200 0.752546 0.314 Uiso 1 1 calc R U . . .
C135 C 0.6061(9) 0.8787(5) 0.7895(6) 0.220(6) Uani 1 1 d . . . . .
H13L H 0.565820 0.879648 0.811045 0.265 Uiso 1 1 calc R U . . .
H13M H 0.589110 0.888561 0.752375 0.265 Uiso 1 1 calc R U . . .
C136 C 0.6209(7) 0.8079(4) 0.7682(5) 0.178(4) Uani 1 1 d . . . . .
H13N H 0.663431 0.808483 0.749148 0.214 Uiso 1 1 calc R U . . .
H13O H 0.636036 0.797919 0.805515 0.214 Uiso 1 1 calc R U . . .
C150 C 0.1199(8) 0.2686(8) 0.0550(6) 0.123(2) Uani 0.5 1 d . . P . .
H15A H 0.080404 0.259172 0.075221 0.147 Uiso 0.5 1 calc R U P . .
H15B H 0.164860 0.300602 0.089067 0.147 Uiso 0.5 1 calc R U P . .
C151 C 0.0945(8) 0.3045(8) 0.0166(7) 0.123(2) Uani 0.5 1 d . . P . .
H15C H 0.134475 0.314696 -0.002953 0.147 Uiso 0.5 1 calc R U P . .
H15D H 0.050245 0.272035 -0.018063 0.147 Uiso 0.5 1 calc R U P . .
C152 C 0.0751(8) 0.3672(8) 0.0471(6) 0.123(2) Uani 0.5 1 d . . P . .
H15E H 0.059147 0.386020 0.016483 0.184 Uiso 0.5 1 calc R U P . .
H15F H 0.034181 0.358125 0.065443 0.184 Uiso 0.5 1 calc R U P . .
H15G H 0.118754 0.400960 0.080615 0.184 Uiso 0.5 1 calc R U P . .
C134 C 0.6817(10) 0.9379(6) 0.8373(8) 0.276(8) Uani 1 1 d . . . . .
H13P H 0.702787 0.925050 0.871632 0.331 Uiso 1 1 calc R U . . .
H13Q H 0.719812 0.941953 0.814339 0.331 Uiso 1 1 calc R U . . .
C149 C 0.1384(8) 0.2028(8) 0.0225(7) 0.123(2) Uani 0.5 1 d . . P . .
H14A H 0.175988 0.212285 0.000669 0.147 Uiso 0.5 1 calc R U P . .
H14B H 0.092626 0.170659 -0.010484 0.147 Uiso 0.5 1 calc R U P . .
C143 C -0.0038(10) 0.1538(9) 0.8010(10) 0.159(3) Uani 0.5 1 d . . P . .
H14F H 0.014571 0.203207 0.811260 0.238 Uiso 0.5 1 calc R U P . .
H14G H -0.046564 0.132684 0.763348 0.238 Uiso 0.5 1 calc R U P . .
H14H H -0.019548 0.148556 0.836423 0.238 Uiso 0.5 1 calc R U P . .
C146 C 0.1241(10) 0.0273(9) 0.7597(10) 0.159(3) Uani 0.5 1 d . . P . .
H14I H 0.152233 0.055345 0.742118 0.190 Uiso 0.5 1 calc R U P . .
H14J H 0.157542 0.038016 0.801372 0.190 Uiso 0.5 1 calc R U P . .
C145 C 0.0659(10) 0.0608(9) 0.7747(10) 0.159(3) Uani 0.5 1 d . . P . .
H14K H 0.022696 0.030815 0.738006 0.190 Uiso 0.5 1 calc R U P . .
H14L H 0.055921 0.049068 0.809520 0.190 Uiso 0.5 1 calc R U P . .
C133 C 0.6623(14) 1.0035(7) 0.8633(11) 0.434(16) Uani 1 1 d . . . . .
H13R H 0.707239 1.039808 0.892308 0.651 Uiso 1 1 calc R U . . .
H13S H 0.641811 1.015883 0.829083 0.651 Uiso 1 1 calc R U . . .
H13T H 0.624845 0.999038 0.886180 0.651 Uiso 1 1 calc R U . . .
C147 C 0.1244(10) -0.0336(9) 0.7268(10) 0.159(3) Uani 0.5 1 d . . P . .
H14M H 0.176138 -0.036216 0.728103 0.238 Uiso 0.5 1 calc R U P . .
H14N H 0.101378 -0.064908 0.743423 0.238 Uiso 0.5 1 calc R U P . .
H14O H 0.095981 -0.047297 0.683203 0.238 Uiso 0.5 1 calc R U P . .
C144 C 0.0514(10) 0.1217(9) 0.7899(10) 0.159(3) Uani 0.5 1 d . . P . .
H14P H 0.065929 0.135157 0.757163 0.190 Uiso 0.5 1 calc R U P . .
H14Q H 0.092375 0.150694 0.828697 0.190 Uiso 0.5 1 calc R U P . .
C148 C 0.1677(8) 0.1647(8) 0.0600(6) 0.123(2) Uani 0.5 1 d . . P . .
H14C H 0.177236 0.122228 0.031685 0.184 Uiso 0.5 1 calc R U P . .
H14D H 0.214436 0.194566 0.091930 0.184 Uiso 0.5 1 calc R U P . .
H14E H 0.130600 0.152704 0.080714 0.184 Uiso 0.5 1 calc R U P . .
C141 C 0.9478(16) 0.7464(14) 0.7542(11) 0.202(5) Uani 0.5 1 d . . P . .
H14R H 0.939117 0.733383 0.708459 0.242 Uiso 0.5 1 calc R U P . .
H14S H 0.908002 0.713275 0.758482 0.242 Uiso 0.5 1 calc R U P . .
C139 C 0.8724(15) 0.8200(13) 0.7766(11) 0.202(5) Uani 0.5 1 d . . P . .
H13U H 0.847518 0.800879 0.802025 0.242 Uiso 0.5 1 calc R U P . .
H13V H 0.839076 0.798827 0.733114 0.242 Uiso 0.5 1 calc R U P . .
C142 C 1.0164(15) 0.7290(13) 0.7733(11) 0.202(5) Uani 0.5 1 d . . P . .
H14T H 1.011572 0.679841 0.747712 0.303 Uiso 0.5 1 calc R U P . .
H14U H 1.057849 0.757774 0.767192 0.303 Uiso 0.5 1 calc R U P . .
H14V H 1.026350 0.737418 0.817832 0.303 Uiso 0.5 1 calc R U P . .
C140 C 0.9329(15) 0.8028(14) 0.7754(11) 0.202(5) Uani 0.5 1 d . . P . .
H14W H 0.957868 0.829502 0.755224 0.242 Uiso 0.5 1 calc R U P . .
H14X H 0.962202 0.824473 0.820212 0.242 Uiso 0.5 1 calc R U P . .
C138 C 0.8821(14) 0.9025(12) 0.8050(10) 0.202(5) Uani 0.5 1 d . . P . .
H13W H 0.832835 0.912031 0.804452 0.303 Uiso 0.5 1 calc R U P . .
H13X H 0.913863 0.923972 0.848512 0.303 Uiso 0.5 1 calc R U P . .
H13Y H 0.905411 0.921917 0.779508 0.303 Uiso 0.5 1 calc R U P . .

loop_
_atom_site_aniso_label
_atom_site_aniso_U_11
_atom_site_aniso_U_22
_atom_site_aniso_U_33
_atom_site_aniso_U_23
_atom_site_aniso_U_13
_atom_site_aniso_U_12
Mo1 0.0584(2) 0.06075(19) 0.04972(17) 0.01217(14) 0.03034(15) 0.02758(15)
Mo2 0.0578(2) 0.05624(18) 0.0620(2) 0.01209(15) 0.02895(16) 0.02523(15)
K1 0.0674(5) 0.0792(5) 0.0608(5) 0.0200(4) 0.0346(4) 0.0345(4)
K4 0.0669(6) 0.0753(5) 0.0666(5) 0.0155(4) 0.0336(4) 0.0266(4)
K2 0.0700(6) 0.0724(5) 0.0629(5) 0.0135(4) 0.0353(4) 0.0240(4)
Cl1 0.0632(5) 0.0697(5) 0.0569(5) 0.0144(4) 0.0327(4) 0.0317(4)
K3 0.0684(6) 0.0855(6) 0.0631(5) 0.0058(4) 0.0318(5) 0.0253(5)
K5 0.0902(7) 0.0647(5) 0.1002(7) 0.0172(5) 0.0589(6) 0.0339(5)
Cl5 0.0683(6) 0.0631(5) 0.0737(6) 0.0102(4) 0.0371(5) 0.0227(4)
Cl4 0.0708(6) 0.0768(6) 0.0685(6) 0.0200(5) 0.0308(5) 0.0314(5)
Cl3 0.0722(7) 0.0948(7) 0.0606(5) 0.0177(5) 0.0350(5) 0.0315(6)
Cl2 0.0900(9) 0.1086(9) 0.0915(8) 0.0361(7) 0.0453(7) 0.0420(7)
O1 0.0688(17) 0.0592(14) 0.0564(14) 0.0135(11) 0.0340(13) 0.0252(12)
O3 0.0700(17) 0.0646(14) 0.0559(14) 0.0164(11) 0.0375(13) 0.0320(13)
O4 0.0578(15) 0.0621(14) 0.0722(16) 0.0135(12) 0.0344(13) 0.0291(12)
O2 0.0601(16) 0.0715(16) 0.0584(14) 0.0159(12) 0.0313(13) 0.0325(13)
O6 0.0655(17) 0.0599(14) 0.0687(16) 0.0141(12) 0.0337(13) 0.0318(12)
O5 0.0681(18) 0.0621(15) 0.0648(15) 0.0136(12) 0.0266(13) 0.0275(13)
N1 0.0613(19) 0.0637(17) 0.0526(16) 0.0140(14) 0.0307(15) 0.0283(15)
N2 0.062(2) 0.0640(18) 0.071(2) 0.0180(16) 0.0283(17) 0.0266(16)
C4 0.066(2) 0.065(2) 0.060(2) 0.0220(17) 0.0302(19) 0.0269(19)
C113 0.065(3) 0.064(2) 0.064(2) 0.0040(18) 0.031(2) 0.0300(19)
C55 0.064(2) 0.074(2) 0.0537(19) 0.0188(17) 0.0308(18) 0.0355(19)
C114 0.065(3) 0.060(2) 0.071(2) 0.0061(18) 0.033(2) 0.0287(19)
C70 0.064(2) 0.064(2) 0.061(2) 0.0174(17) 0.0332(19) 0.0311(18)
C112 0.069(3) 0.061(2) 0.066(2) 0.0032(18) 0.031(2) 0.0234(19)
C11 0.061(2) 0.066(2) 0.063(2) 0.0224(18) 0.0346(19) 0.0274(18)
C54 0.067(2) 0.066(2) 0.060(2) 0.0185(18) 0.0326(19) 0.0319(19)
C5 0.073(3) 0.066(2) 0.061(2) 0.0208(18) 0.034(2) 0.031(2)
C13 0.064(2) 0.065(2) 0.054(2) 0.0077(17) 0.0249(18) 0.0236(18)
C72 0.065(2) 0.067(2) 0.064(2) 0.0169(18) 0.030(2) 0.0303(19)
C10 0.069(3) 0.066(2) 0.060(2) 0.0173(18) 0.035(2) 0.0253(19)
C79 0.061(2) 0.074(2) 0.059(2) 0.0146(19) 0.0280(19) 0.0334(19)
C68 0.062(2) 0.069(2) 0.068(2) 0.0201(19) 0.030(2) 0.0283(19)
C12 0.070(3) 0.063(2) 0.059(2) 0.0144(17) 0.0361(19) 0.0281(19)
C26 0.064(2) 0.083(3) 0.061(2) 0.020(2) 0.035(2) 0.039(2)
C47 0.070(3) 0.068(2) 0.069(2) 0.0188(19) 0.033(2) 0.030(2)
C69 0.064(2) 0.067(2) 0.062(2) 0.0190(18) 0.0309(19) 0.0314(19)
C59 0.073(3) 0.081(3) 0.055(2) 0.0214(19) 0.035(2) 0.037(2)
C28 0.062(3) 0.088(3) 0.068(2) 0.011(2) 0.031(2) 0.034(2)
C56 0.064(2) 0.069(2) 0.0536(19) 0.0171(17) 0.0307(18) 0.0323(18)
C27 0.060(2) 0.072(2) 0.059(2) 0.0135(18) 0.0311(19) 0.0302(19)
C6 0.067(3) 0.067(2) 0.068(2) 0.0217(19) 0.033(2) 0.0293(19)
C76 0.066(2) 0.069(2) 0.064(2) 0.0141(18) 0.033(2) 0.032(2)
C3 0.070(3) 0.065(2) 0.065(2) 0.0220(18) 0.033(2) 0.0273(19)
C48 0.075(3) 0.068(2) 0.063(2) 0.0203(18) 0.034(2) 0.031(2)
C71 0.065(2) 0.064(2) 0.062(2) 0.0173(17) 0.0327(19) 0.0291(18)
C67 0.063(2) 0.069(2) 0.067(2) 0.0198(19) 0.034(2) 0.0317(19)
C62 0.075(3) 0.079(3) 0.064(2) 0.014(2) 0.034(2) 0.037(2)
C93 0.068(3) 0.076(3) 0.066(2) 0.020(2) 0.028(2) 0.031(2)
C32 0.061(2) 0.064(2) 0.056(2) 0.0111(17) 0.0281(18) 0.0270(18)
C60 0.075(3) 0.076(2) 0.064(2) 0.025(2) 0.035(2) 0.037(2)
C57 0.066(2) 0.071(2) 0.0512(19) 0.0080(17) 0.0282(18) 0.0310(19)
C117 0.063(3) 0.067(2) 0.075(3) 0.015(2) 0.026(2) 0.027(2)
C78 0.065(2) 0.070(2) 0.065(2) 0.0197(19) 0.033(2) 0.035(2)
C116 0.064(3) 0.062(2) 0.065(2) 0.0143(18) 0.021(2) 0.0262(19)
C25 0.068(3) 0.081(3) 0.058(2) 0.0163(19) 0.0311(19) 0.040(2)
C14 0.074(3) 0.069(2) 0.060(2) 0.0157(18) 0.032(2) 0.027(2)
C75 0.063(3) 0.080(3) 0.074(3) 0.020(2) 0.034(2) 0.030(2)
C58 0.069(3) 0.071(2) 0.0528(19) 0.0119(17) 0.0316(19) 0.0306(19)
C16 0.081(3) 0.068(2) 0.070(2) 0.025(2) 0.040(2) 0.032(2)
C92 0.077(3) 0.086(3) 0.066(2) 0.021(2) 0.029(2) 0.039(2)
C2 0.075(3) 0.070(2) 0.065(2) 0.0243(19) 0.040(2) 0.032(2)
C96 0.059(3) 0.062(2) 0.078(3) 0.013(2) 0.021(2) 0.0227(19)
C23 0.100(4) 0.107(4) 0.074(3) 0.035(3) 0.053(3) 0.065(3)
C115 0.067(3) 0.067(2) 0.069(2) 0.0138(19) 0.026(2) 0.030(2)
C94 0.064(3) 0.068(2) 0.066(2) 0.0117(19) 0.027(2) 0.029(2)
C24 0.087(3) 0.096(3) 0.061(2) 0.019(2) 0.035(2) 0.054(3)
C46 0.079(3) 0.069(2) 0.083(3) 0.019(2) 0.040(2) 0.029(2)
C18 0.080(3) 0.091(3) 0.088(3) 0.039(3) 0.051(3) 0.045(2)
C118 0.078(3) 0.057(2) 0.081(3) 0.022(2) 0.036(2) 0.028(2)
C122 0.077(3) 0.069(2) 0.070(3) 0.014(2) 0.027(2) 0.036(2)
C33 0.065(2) 0.073(2) 0.0526(19) 0.0146(17) 0.0265(18) 0.032(2)
C31 0.063(2) 0.069(2) 0.056(2) 0.0160(17) 0.0286(19) 0.0287(19)
C49 0.075(3) 0.075(3) 0.075(3) 0.029(2) 0.039(2) 0.036(2)
C73 0.065(2) 0.065(2) 0.071(2) 0.0186(19) 0.035(2) 0.0261(19)
C8 0.075(3) 0.084(3) 0.080(3) 0.033(2) 0.045(2) 0.039(2)
C34 0.070(3) 0.085(3) 0.075(3) 0.027(2) 0.041(2) 0.042(2)
C127 0.069(3) 0.075(2) 0.065(2) 0.009(2) 0.031(2) 0.029(2)
C101 0.096(3) 0.092(3) 0.078(3) 0.040(3) 0.046(3) 0.045(3)
C20 0.088(3) 0.080(3) 0.070(3) 0.030(2) 0.039(2) 0.038(2)
C1 0.081(3) 0.067(2) 0.062(2) 0.0228(18) 0.035(2) 0.032(2)
C51 0.084(3) 0.081(3) 0.075(3) 0.027(2) 0.042(2) 0.047(2)
C119 0.064(3) 0.064(2) 0.087(3) 0.019(2) 0.027(2) 0.024(2)
C111 0.072(3) 0.061(2) 0.069(2) 0.0093(19) 0.030(2) 0.029(2)
C61 0.063(2) 0.080(3) 0.065(2) 0.011(2) 0.033(2) 0.029(2)
C100 0.083(3) 0.080(3) 0.070(3) 0.029(2) 0.037(2) 0.035(2)
C50 0.082(3) 0.071(2) 0.088(3) 0.019(2) 0.045(3) 0.039(2)
C17 0.077(3) 0.076(3) 0.066(2) 0.028(2) 0.038(2) 0.035(2)
C95 0.063(3) 0.070(2) 0.072(2) 0.020(2) 0.027(2) 0.030(2)
C29 0.065(3) 0.098(3) 0.064(2) 0.019(2) 0.028(2) 0.039(2)
C15 0.078(3) 0.063(2) 0.067(2) 0.0144(19) 0.031(2) 0.029(2)
C39 0.071(3) 0.079(3) 0.066(2) 0.011(2) 0.036(2) 0.033(2)
C7 0.075(3) 0.087(3) 0.064(2) 0.026(2) 0.038(2) 0.035(2)
C97 0.070(3) 0.064(2) 0.084(3) 0.011(2) 0.027(2) 0.025(2)
C35 0.086(3) 0.104(3) 0.078(3) 0.040(3) 0.053(3) 0.056(3)
C105 0.074(3) 0.084(3) 0.081(3) 0.022(2) 0.022(2) 0.036(3)
C85 0.082(3) 0.086(3) 0.067(2) 0.027(2) 0.038(2) 0.036(2)
C106 0.073(3) 0.082(3) 0.095(3) 0.029(3) 0.038(3) 0.033(2)
C74 0.070(3) 0.066(2) 0.078(3) 0.015(2) 0.036(2) 0.024(2)
C86 0.078(3) 0.068(2) 0.076(3) 0.020(2) 0.040(2) 0.034(2)
C123 0.075(3) 0.071(2) 0.072(3) 0.017(2) 0.032(2) 0.032(2)
C30 0.074(3) 0.082(3) 0.056(2) 0.0139(19) 0.027(2) 0.036(2)
C77 0.068(3) 0.064(2) 0.084(3) 0.024(2) 0.036(2) 0.026(2)
C128 0.079(3) 0.068(2) 0.068(2) 0.0087(19) 0.034(2) 0.030(2)
C9 0.092(3) 0.076(3) 0.096(3) 0.010(2) 0.058(3) 0.027(2)
C91 0.082(3) 0.090(3) 0.067(2) 0.028(2) 0.031(2) 0.037(3)
C130 0.078(3) 0.069(2) 0.081(3) 0.014(2) 0.036(2) 0.024(2)
C90 0.085(3) 0.093(3) 0.072(3) 0.033(2) 0.033(2) 0.043(3)
C80 0.065(3) 0.078(3) 0.063(2) 0.020(2) 0.032(2) 0.032(2)
C120 0.078(3) 0.058(2) 0.095(3) 0.007(2) 0.032(3) 0.027(2)
C45 0.098(4) 0.068(3) 0.091(3) 0.018(2) 0.048(3) 0.039(3)
C129 0.084(3) 0.093(3) 0.065(2) 0.007(2) 0.033(2) 0.044(3)
C19 0.079(3) 0.083(3) 0.080(3) 0.034(2) 0.037(3) 0.031(2)
C104 0.082(3) 0.088(3) 0.103(4) 0.040(3) 0.037(3) 0.038(3)
C98 0.083(3) 0.083(3) 0.073(3) 0.016(2) 0.028(2) 0.035(3)
C121 0.074(3) 0.059(2) 0.087(3) 0.000(2) 0.031(2) 0.025(2)
C21 0.092(4) 0.107(4) 0.073(3) 0.030(3) 0.032(3) 0.051(3)
C99 0.080(3) 0.080(3) 0.069(2) 0.018(2) 0.027(2) 0.035(2)
C102 0.083(3) 0.083(3) 0.088(3) 0.041(3) 0.047(3) 0.042(2)
C22 0.098(4) 0.098(3) 0.080(3) 0.044(3) 0.034(3) 0.037(3)
C81 0.095(3) 0.098(3) 0.087(3) 0.046(3) 0.053(3) 0.054(3)
C89 0.080(3) 0.094(3) 0.081(3) 0.036(3) 0.038(3) 0.037(3)
C52 0.086(3) 0.098(3) 0.094(3) 0.032(3) 0.054(3) 0.045(3)
C40 0.078(3) 0.095(3) 0.086(3) 0.035(3) 0.036(3) 0.034(3)
C131 0.105(4) 0.090(3) 0.097(4) 0.032(3) 0.050(3) 0.034(3)
C83 0.077(3) 0.064(2) 0.066(2) 0.0202(18) 0.035(2) 0.029(2)
C41 0.083(3) 0.076(3) 0.085(3) -0.001(2) 0.028(3) 0.035(2)
C125 0.090(3) 0.090(3) 0.077(3) 0.026(2) 0.034(3) 0.042(3)
C84 0.076(3) 0.085(3) 0.078(3) 0.027(2) 0.028(2) 0.032(2)
C63 0.085(3) 0.083(3) 0.085(3) 0.022(2) 0.049(3) 0.027(2)
C36 0.069(3) 0.091(3) 0.085(3) 0.035(3) 0.038(2) 0.034(2)
C53 0.100(4) 0.084(3) 0.094(3) 0.031(3) 0.041(3) 0.044(3)
C103 0.096(4) 0.106(4) 0.100(4) 0.047(3) 0.059(3) 0.050(3)
C132 0.090(4) 0.092(3) 0.143(5) 0.037(3) 0.073(4) 0.040(3)
C43 0.095(3) 0.095(3) 0.074(3) 0.032(2) 0.043(3) 0.047(3)
C82 0.078(3) 0.090(3) 0.066(2) 0.023(2) 0.040(2) 0.035(2)
C87 0.081(3) 0.076(3) 0.079(3) 0.012(2) 0.027(3) 0.022(2)
C124 0.082(3) 0.080(3) 0.085(3) 0.025(2) 0.025(3) 0.028(3)
C65 0.117(5) 0.083(3) 0.105(4) 0.001(3) 0.045(4) 0.031(3)
C108 0.097(4) 0.105(4) 0.104(4) 0.059(3) 0.054(3) 0.051(3)
C64 0.095(4) 0.070(3) 0.104(4) 0.005(3) 0.035(3) 0.029(3)
C107 0.079(4) 0.131(5) 0.104(4) 0.036(4) 0.023(3) 0.038(4)
C88 0.082(4) 0.067(3) 0.126(4) 0.012(3) 0.024(3) 0.033(3)
C37 0.073(3) 0.117(4) 0.133(5) 0.053(4) 0.046(4) 0.031(3)
C42 0.164(6) 0.154(5) 0.068(3) 0.040(3) 0.059(3) 0.114(5)
C126 0.139(6) 0.081(3) 0.096(4) 0.005(3) -0.015(4) 0.039(4)
C109 0.159(6) 0.106(4) 0.133(5) 0.064(4) 0.083(5) 0.077(4)
C110 0.116(5) 0.127(5) 0.130(5) 0.079(4) 0.036(4) 0.049(4)
C38 0.091(4) 0.086(3) 0.125(5) 0.015(3) 0.015(4) 0.037(3)
C44 0.260(10) 0.306(12) 0.093(4) 0.098(6) 0.108(6) 0.235(10)
C137 0.182(8) 0.108(5) 0.107(5) 0.029(4) 0.035(5) 0.021(5)
C66 0.318(16) 0.077(4) 0.163(8) 0.022(5) -0.024(9) 0.040(6)
C135 0.39(2) 0.127(7) 0.207(11) 0.069(8) 0.180(13) 0.107(10)
C136 0.273(14) 0.115(6) 0.155(8) 0.045(6) 0.082(9) 0.074(8)
C150 0.114(5) 0.151(6) 0.101(4) 0.049(4) 0.050(4) 0.013(4)
C151 0.114(5) 0.151(6) 0.101(4) 0.049(4) 0.050(4) 0.013(4)
C152 0.114(5) 0.151(6) 0.101(4) 0.049(4) 0.050(4) 0.013(4)
C134 0.34(2) 0.124(9) 0.277(17) 0.029(10) 0.025(15) 0.036(11)
C149 0.114(5) 0.151(6) 0.101(4) 0.049(4) 0.050(4) 0.013(4)
C143 0.119(6) 0.132(6) 0.195(8) 0.044(6) 0.048(6) 0.007(5)
C146 0.119(6) 0.132(6) 0.195(8) 0.044(6) 0.048(6) 0.007(5)
C145 0.119(6) 0.132(6) 0.195(8) 0.044(6) 0.048(6) 0.007(5)
C133 0.55(4) 0.116(9) 0.49(3) -0.026(13) 0.07(3) 0.149(16)
C147 0.119(6) 0.132(6) 0.195(8) 0.044(6) 0.048(6) 0.007(5)
C144 0.119(6) 0.132(6) 0.195(8) 0.044(6) 0.048(6) 0.007(5)
C148 0.114(5) 0.151(6) 0.101(4) 0.049(4) 0.050(4) 0.013(4)
C141 0.220(13) 0.215(10) 0.156(8) 0.042(7) 0.088(9) 0.062(10)
C139 0.220(13) 0.215(10) 0.156(8) 0.042(7) 0.088(9) 0.062(10)
C142 0.220(13) 0.215(10) 0.156(8) 0.042(7) 0.088(9) 0.062(10)
C140 0.220(13) 0.215(10) 0.156(8) 0.042(7) 0.088(9) 0.062(10)
C138 0.220(13) 0.215(10) 0.156(8) 0.042(7) 0.088(9) 0.062(10)

loop_
_atom_type_symbol
_atom_type_description
_atom_type_scat_dispersion_real
_atom_type_scat_dispersion_imag
_atom_type_scat_source
C C 0.0015 0.0014 'International Tables Vol C Tables 4.2.6.8 and 6.1.1.4'
H H 0.0000 0.0000 'International Tables Vol C Tables 4.2.6.8 and 6.1.1.4'
Cl Cl 0.1159 0.1373 'International Tables Vol C Tables 4.2.6.8 and 6.1.1.4'
K K 0.1599 0.2166 'International Tables Vol C Tables 4.2.6.8 and 6.1.1.4'
Mo Mo -2.4370 0.6015 'International Tables Vol C Tables 4.2.6.8 and 6.1.1.4'
N N 0.0030 0.0028 'International Tables Vol C Tables 4.2.6.8 and 6.1.1.4'
O O 0.0061 0.0052 'International Tables Vol C Tables 4.2.6.8 and 6.1.1.4'

loop_
_geom_angle_atom_site_label_1
_geom_angle_atom_site_label_2
_geom_angle_atom_site_label_3
_geom_angle
_geom_angle_site_symmetry_1
_geom_angle_site_symmetry_3
_geom_angle_publ_flag
Cl2 Mo1 Cl1 86.46(5) . . ?
O1 Mo1 Cl1 87.10(8) . . ?
O1 Mo1 Cl2 91.88(8) . . ?
O1 Mo1 N1 92.58(12) . . ?
O3 Mo1 Cl1 83.64(8) . . ?
O3 Mo1 Cl2 94.84(8) . . ?
O3 Mo1 O1 168.19(8) . . ?
O3 Mo1 N1 83.01(12) . . ?
O2 Mo1 Cl1 169.08(8) . . ?
O2 Mo1 Cl2 84.56(9) . . ?
O2 Mo1 O1 86.99(11) . . ?
O2 Mo1 O3 103.29(11) . . ?
O2 Mo1 N1 83.27(11) . . ?
N1 Mo1 Cl1 106.17(8) . . ?
N1 Mo1 Cl2 166.80(8) . . ?
Cl4 Mo2 Cl5 86.73(5) . . ?
O4 Mo2 Cl5 88.25(8) . . ?
O4 Mo2 Cl4 83.65(9) . . ?
O4 Mo2 O6 177.10(12) . . ?
O4 Mo2 N2 92.47(11) . . ?
O6 Mo2 Cl5 92.12(8) . . ?
O6 Mo2 Cl4 93.50(9) . . ?
O6 Mo2 N2 87.10(11) . . ?
O5 Mo2 Cl5 93.15(9) . . ?
O5 Mo2 Cl4 173.07(7) . . ?
O5 Mo2 O4 89.42(11) . . ?
O5 Mo2 O6 93.44(11) . . ?
O5 Mo2 N2 88.04(13) . . ?
N2 Mo2 Cl5 178.62(10) . . ?
N2 Mo2 Cl4 92.18(11) . . ?
Cl3 K1 C26 142.85(8) . . ?
Cl3 K1 C25 118.00(9) . . ?
Cl3 K1 C23 97.45(10) . . ?
Cl3 K1 C24 98.61(10) . . ?
Cl3 K1 C34 141.29(9) . . ?
Cl3 K1 C35 116.44(10) . . ?
Cl2 K1 Cl3 71.45(5) . . ?
Cl2 K1 C26 106.90(10) . . ?
Cl2 K1 C25 93.37(9) . . ?
Cl2 K1 C23 125.55(12) . . ?
Cl2 K1 C24 102.86(11) . . ?
Cl2 K1 C34 132.28(10) . . ?
Cl2 K1 C35 144.41(10) . . ?
O1 K1 Cl3 103.35(7) . . ?
O1 K1 Cl2 69.05(7) . . ?
O1 K1 C26 110.62(10) . . ?
O1 K1 C25 127.11(10) . . ?
O1 K1 C23 158.00(13) . . ?
O1 K1 C24 152.25(11) . . ?
O1 K1 C34 113.51(11) . . ?
O1 K1 C35 133.66(12) . . ?
O2 K1 Cl3 135.11(7) . . ?
O2 K1 Cl2 63.67(7) . . ?
O2 K1 O1 61.98(8) . . ?
O2 K1 C26 56.83(9) . . ?
O2 K1 C25 65.50(9) . . ?
O2 K1 C23 107.25(11) . . ?
O2 K1 C24 90.45(10) . . ?
O2 K1 C34 75.86(11) . . ?
O2 K1 C35 100.09(11) . . ?
C26 K1 C25 25.92(11) . . ?
C26 K1 C23 52.07(12) . . ?
C26 K1 C24 44.61(11) . . ?
C26 K1 C34 25.50(12) . . ?
C26 K1 C35 44.54(12) . . ?
C25 K1 C23 44.05(12) . . ?
C25 K1 C24 25.14(11) . . ?
C25 K1 C35 51.52(13) . . ?
C24 K1 C23 24.10(13) . . ?
C34 K1 C25 45.02(12) . . ?
C34 K1 C23 44.72(13) . . ?
C34 K1 C24 51.43(13) . . ?
C34 K1 C35 25.35(12) . . ?
C35 K1 C23 25.06(14) . . ?
C35 K1 C24 43.16(14) . . ?
Cl1 K4 Cl4 92.06(5) . . ?
Cl5 K4 Cl1 77.65(5) . . ?
Cl5 K4 Cl4 61.85(4) . . ?
Cl5 K4 C70 112.71(8) . . ?
Cl5 K4 C69 100.32(8) . . ?
Cl5 K4 C78 137.78(9) . . ?
O4 K4 Cl1 142.43(6) . . ?
O4 K4 Cl5 69.99(6) . . ?
O4 K4 Cl4 56.14(7) . . ?
O4 K4 C70 57.63(9) . . ?
O4 K4 C69 67.54(9) . . ?
O4 K4 C78 75.38(10) . . ?
C70 K4 Cl1 158.12(8) . . ?
C70 K4 Cl4 109.81(9) . . ?
C70 K4 C69 24.16(10) . . ?
C70 K4 C78 25.17(10) . . ?
C69 K4 Cl1 138.85(8) . . ?
C69 K4 Cl4 123.68(8) . . ?
C78 K4 Cl1 141.71(8) . . ?
C78 K4 Cl4 115.74(9) . . ?
C78 K4 C69 42.78(10) . . ?
Cl1 K2 C6 109.25(7) . . ?
Cl1 K2 C3 114.41(9) . . ?
Cl5 K2 Cl1 79.32(5) . . ?
Cl5 K2 C5 119.91(9) . . ?
Cl5 K2 C6 108.68(8) . . ?
Cl5 K2 C3 155.22(9) . . ?
Cl3 K2 Cl1 139.27(5) . . ?
Cl3 K2 Cl5 96.41(5) . . ?
Cl3 K2 C4 111.12(8) . . ?
Cl3 K2 C5 125.15(9) . . ?
Cl3 K2 C6 110.42(8) . . ?
Cl3 K2 C3 86.07(8) . . ?
Cl2 K2 Cl1 67.03(4) . . ?
Cl2 K2 Cl5 82.28(5) . . ?
Cl2 K2 Cl3 72.25(4) . . ?
Cl2 K2 O1 67.31(7) . . ?
Cl2 K2 C4 125.15(9) . . ?
Cl2 K2 C5 145.49(10) . . ?
Cl2 K2 C6 167.94(9) . . ?
Cl2 K2 C3 121.62(9) . . ?
O1 K2 Cl1 62.84(6) . . ?
O1 K2 Cl5 138.07(7) . . ?
O1 K2 Cl3 100.70(6) . . ?
O1 K2 C4 58.16(10) . . ?
O1 K2 C5 79.49(10) . . ?
O1 K2 C6 100.69(10) . . ?
O1 K2 C3 64.60(10) . . ?
C4 K2 Cl1 91.96(9) . . ?
C4 K2 Cl5 145.39(8) . . ?
C4 K2 C5 25.84(10) . . ?
C4 K2 C6 42.80(11) . . ?
C4 K2 C3 25.27(9) . . ?
C5 K2 Cl1 90.07(8) . . ?
C5 K2 C6 23.73(10) . . ?
C5 K2 C3 43.94(10) . . ?
C3 K2 C6 48.32(10) . . ?
Mo1 Cl1 K4 151.73(4) . . ?
Mo1 Cl1 K2 80.96(4) . . ?
Mo1 Cl1 K3 74.28(4) . . ?
K2 Cl1 K4 88.41(5) . . ?
K2 Cl1 K3 91.55(5) . . ?
K3 Cl1 K4 79.95(5) . . ?
Cl1 K3 C46 133.93(8) . . ?
Cl1 K3 C49 116.12(9) . . ?
Cl4 K3 Cl1 106.92(5) . . ?
Cl4 K3 C47 82.67(10) . . ?
Cl4 K3 C48 108.71(10) . . ?
Cl4 K3 C46 70.04(10) . . ?
Cl4 K3 C49 119.15(9) . . ?
Cl2 K3 Cl1 66.41(5) . . ?
Cl2 K3 Cl4 124.83(6) . . ?
Cl2 K3 C47 152.45(10) . . ?
Cl2 K3 C48 126.41(10) . . ?
Cl2 K3 C46 154.10(9) . . ?
Cl2 K3 C49 111.19(9) . . ?
O3 K3 Cl1 60.57(7) . . ?
O3 K3 Cl4 153.63(6) . . ?
O3 K3 Cl2 73.84(7) . . ?
O3 K3 C47 80.98(11) . . ?
O3 K3 C48 57.13(11) . . ?
O3 K3 C46 101.10(11) . . ?
O3 K3 C49 58.43(10) . . ?
C47 K3 Cl1 110.40(8) . . ?
C47 K3 C46 24.97(11) . . ?
C47 K3 C49 43.71(11) . . ?
C48 K3 Cl1 102.31(9) . . ?
C48 K3 C47 26.05(11) . . ?
C48 K3 C46 44.10(13) . . ?
C48 K3 C49 24.54(9) . . ?
C46 K3 C49 49.19(12) . . ?
Cl5 K5 Cl3 97.55(5) . . ?
Cl5 K5 C113 126.38(9) . . ?
Cl5 K5 C114 127.88(9) . . ?
Cl5 K5 C112 141.03(10) . . ?
Cl5 K5 C122 144.76(10) . . ?
Cl5 K5 C111 164.29(10) . . ?
Cl5 K5 C123 169.45(10) . . ?
Cl3 K5 C112 83.44(9) . . ?
Cl3 K5 C122 117.66(10) . . ?
Cl3 K5 C111 76.86(9) . . ?
Cl3 K5 C123 92.63(10) . . ?
O6 K5 Cl5 70.00(6) . . ?
O6 K5 Cl3 161.60(8) . . ?
O6 K5 C113 71.55(10) . . ?
O6 K5 C114 59.04(9) . . ?
O6 K5 C112 97.71(10) . . ?
O6 K5 C122 76.08(11) . . ?
O6 K5 C111 111.40(10) . . ?
O6 K5 C123 100.73(11) . . ?
C113 K5 Cl3 108.25(9) . . ?
C113 K5 C112 26.15(11) . . ?
C113 K5 C122 46.03(12) . . ?
C113 K5 C111 45.02(12) . . ?
C113 K5 C123 51.76(12) . . ?
C114 K5 Cl3 128.34(9) . . ?
C114 K5 C113 27.21(12) . . ?
C114 K5 C112 46.43(11) . . ?
C114 K5 C122 25.80(12) . . ?
C114 K5 C111 52.62(11) . . ?
C114 K5 C123 44.64(12) . . ?
C112 K5 C122 52.25(12) . . ?
C112 K5 C111 24.84(12) . . ?
C112 K5 C123 42.95(12) . . ?
C122 K5 C111 43.83(12) . . ?
C122 K5 C123 25.05(12) . . ?
C111 K5 C123 23.60(11) . . ?
Mo2 Cl5 K4 87.19(5) . . ?
Mo2 Cl5 K2 171.31(4) . . ?
Mo2 Cl5 K5 90.71(5) . . ?
K4 Cl5 K2 98.36(5) . . ?
K4 Cl5 K5 169.31(6) . . ?
K5 Cl5 K2 82.61(5) . . ?
Mo2 Cl4 K4 74.14(5) . . ?
Mo2 Cl4 K3 118.77(6) . . ?
K3 Cl4 K4 80.97(5) . . ?
K1 Cl3 K5 128.06(6) . . ?
K2 Cl3 K1 75.67(4) . . ?
K2 Cl3 K5 83.35(5) . . ?
Mo1 Cl2 K1 81.59(6) . . ?
Mo1 Cl2 K2 87.81(5) . . ?
Mo1 Cl2 K3 85.83(5) . . ?
K2 Cl2 K1 77.58(5) . . ?
K3 Cl2 K1 166.07(7) . . ?
K3 Cl2 K2 108.02(5) . . ?
Mo1 O1 K1 90.37(8) . . ?
Mo1 O1 K2 92.91(10) . . ?
K1 O1 K2 79.32(7) . . ?
C11 O1 Mo1 120.4(2) . . ?
C11 O1 K1 142.5(2) . . ?
C11 O1 K2 116.5(2) . . ?
Mo1 O3 K3 95.54(11) . . ?
C55 O3 Mo1 126.4(2) . . ?
C55 O3 K3 115.5(2) . . ?
Mo2 O4 K4 106.41(10) . . ?
C72 O4 Mo2 123.7(2) . . ?
C72 O4 K4 129.9(2) . . ?
Mo1 O2 K1 93.51(10) . . ?
C32 O2 Mo1 133.9(2) . . ?
C32 O2 K1 127.7(2) . . ?
Mo2 O6 K5 104.24(10) . . ?
C116 O6 Mo2 130.2(2) . . ?
C116 O6 K5 125.5(2) . . ?
C94 O5 Mo2 122.0(3) . . ?
C13 N1 Mo1 109.5(2) . . ?
C13 N1 C57 110.9(3) . . ?
C13 N1 C33 109.6(3) . . ?
C57 N1 Mo1 106.2(2) . . ?
C57 N1 C33 108.7(3) . . ?
C33 N1 Mo1 111.8(2) . . ?
C96 N2 Mo2 114.0(3) . . ?
C96 N2 C77 109.5(3) . . ?
C118 N2 Mo2 109.0(3) . . ?
C118 N2 C96 109.8(3) . . ?
C118 N2 C77 105.9(3) . . ?
C77 N2 Mo2 108.3(2) . . ?
C5 C4 K2 79.9(2) . . ?
C5 C4 C10 120.0(3) . . ?
C5 C4 C3 119.0(4) . . ?
C10 C4 K2 108.2(3) . . ?
C3 C4 K2 86.8(2) . . ?
C3 C4 C10 120.7(4) . . ?
C114 C113 K5 76.0(2) . . ?
C114 C113 C127 121.2(4) . . ?
C112 C113 K5 80.8(2) . . ?
C112 C113 C114 118.7(4) . . ?
C112 C113 C127 120.1(4) . . ?
C127 C113 K5 113.1(2) . . ?
O3 C55 C54 118.5(3) . . ?
O3 C55 C56 122.8(4) . . ?
C54 C55 C56 118.7(3) . . ?
C113 C114 K5 76.8(2) . . ?
C113 C114 C115 118.5(4) . . ?
C115 C114 K5 112.7(2) . . ?
C122 C114 K5 84.8(2) . . ?
C122 C114 C113 119.8(4) . . ?
C122 C114 C115 121.5(4) . . ?
C69 C70 K4 85.3(2) . . ?
C69 C70 C71 122.0(4) . . ?
C69 C70 C78 120.3(4) . . ?
C71 C70 K4 106.3(2) . . ?
C78 C70 K4 80.3(2) . . ?
C78 C70 C71 117.7(4) . . ?
K5 C112 H112 113.8 . . ?
C113 C112 K5 73.0(2) . . ?
C113 C112 H112 119.2 . . ?
C111 C112 K5 84.2(2) . . ?
C111 C112 C113 121.6(4) . . ?
C111 C112 H112 119.2 . . ?
O1 C11 C10 121.4(4) . . ?
O1 C11 C12 119.7(4) . . ?
C10 C11 C12 118.9(3) . . ?
C55 C54 C48 119.6(3) . . ?
C60 C54 C55 120.4(4) . . ?
C60 C54 C48 120.0(4) . . ?
C4 C5 K2 74.3(2) . . ?
C4 C5 C6 119.9(3) . . ?
C4 C5 C7 121.7(4) . . ?
C6 C5 K2 90.9(2) . . ?
C6 C5 C7 118.3(4) . . ?
C7 C5 K2 103.5(3) . . ?
N1 C13 H13A 108.2 . . ?
N1 C13 H13B 108.2 . . ?
H13A C13 H13B 107.3 . . ?
C12 C13 N1 116.4(3) . . ?
C12 C13 H13A 108.2 . . ?
C12 C13 H13B 108.2 . . ?
O4 C72 C71 120.2(4) . . ?
O4 C72 C73 122.2(3) . . ?
C73 C72 C71 117.5(4) . . ?
C11 C10 C4 124.4(3) . . ?
C11 C10 C16 118.9(4) . . ?
C16 C10 C4 116.7(4) . . ?
C67 C79 H79 119.2 . . ?
C67 C79 C78 121.5(4) . . ?
C78 C79 H79 119.2 . . ?
C69 C68 H68 119.1 . . ?
C67 C68 H68 119.1 . . ?
C67 C68 C69 121.9(4) . . ?
C11 C12 C13 121.9(3) . . ?
C14 C12 C11 119.0(4) . . ?
C14 C12 C13 118.8(4) . . ?
C27 C26 K1 110.9(2) . . ?
C25 C26 K1 79.3(2) . . ?
C25 C26 C27 119.5(4) . . ?
C34 C26 K1 78.9(3) . . ?
C34 C26 C27 120.3(4) . . ?
C34 C26 C25 120.2(4) . . ?
C48 C47 K3 76.4(3) . . ?
C48 C47 C46 119.3(4) . . ?
C48 C47 C61 121.2(4) . . ?
C46 C47 K3 86.6(3) . . ?
C46 C47 C61 119.5(4) . . ?
C61 C47 K3 105.7(3) . . ?
C70 C69 K4 70.6(2) . . ?
C70 C69 C68 119.6(4) . . ?
C70 C69 C83 120.4(4) . . ?
C68 C69 K4 91.1(3) . . ?
C68 C69 C83 119.7(4) . . ?
C83 C69 K4 112.7(2) . . ?
C60 C59 H59 120.3 . . ?
C58 C59 H59 120.3 . . ?
C58 C59 C60 119.3(3) . . ?
C27 C28 H28 118.7 . . ?
C29 C28 H28 118.7 . . ?
C29 C28 C27 122.5(4) . . ?
C55 C56 C57 124.9(3) . . ?
C58 C56 C55 119.2(4) . . ?
C58 C56 C57 115.9(3) . . ?
C28 C27 C26 120.5(3) . . ?
C28 C27 C32 119.7(4) . . ?
C32 C27 C26 119.7(4) . . ?
K2 C6 H6 117.1 . . ?
C5 C6 K2 65.3(2) . . ?
C5 C6 H6 118.7 . . ?
C1 C6 K2 88.8(2) . . ?
C1 C6 C5 122.5(4) . . ?
C1 C6 H6 118.7 . . ?
C71 C76 H76 119.4 . . ?
C75 C76 H76 119.4 . . ?
C75 C76 C71 121.2(4) . . ?
C4 C3 K2 68.0(2) . . ?
C4 C3 C17 120.1(4) . . ?
C2 C3 K2 89.3(3) . . ?
C2 C3 C4 118.5(4) . . ?
C2 C3 C17 121.3(3) . . ?
C17 C3 K2 114.2(3) . . ?
C54 C48 K3 101.8(3) . . ?
C47 C48 K3 77.5(3) . . ?
C47 C48 C54 120.0(3) . . ?
C47 C48 C49 120.3(4) . . ?
C49 C48 K3 89.8(3) . . ?
C49 C48 C54 119.7(4) . . ?
C72 C71 C70 120.3(3) . . ?
C76 C71 C70 119.4(3) . . ?
C76 C71 C72 120.3(4) . . ?
C79 C67 C86 121.9(4) . . ?
C68 C67 C79 118.2(4) . . ?
C68 C67 C86 119.8(4) . . ?
H62A C62 H62B 109.5 . . ?
H62A C62 H62C 109.5 . . ?
H62B C62 H62C 109.5 . . ?
C61 C62 H62A 109.5 . . ?
C61 C62 H62B 109.5 . . ?
C61 C62 H62C 109.5 . . ?
C94 C93 C92 122.5(4) . . ?
C94 C93 C99 117.7(4) . . ?
C99 C93 C92 118.6(4) . . ?
O2 C32 C27 118.9(3) . . ?
O2 C32 C31 123.6(3) . . ?
C31 C32 C27 117.4(4) . . ?
C54 C60 C59 120.3(4) . . ?
C54 C60 H60 119.8 . . ?
C59 C60 H60 119.8 . . ?
N1 C57 C56 113.6(3) . . ?
N1 C57 H57A 108.8 . . ?
N1 C57 H57B 108.8 . . ?
C56 C57 H57A 108.8 . . ?
C56 C57 H57B 108.8 . . ?
H57A C57 H57B 107.7 . . ?
C116 C117 C118 121.9(4) . . ?
C119 C117 C116 121.1(4) . . ?
C119 C117 C118 116.8(4) . . ?
C70 C78 K4 74.5(2) . . ?
C70 C78 C80 121.4(4) . . ?
C79 C78 K4 89.4(2) . . ?
C79 C78 C70 118.4(4) . . ?
C79 C78 C80 120.3(4) . . ?
C80 C78 K4 105.4(2) . . ?
O6 C116 C117 123.1(3) . . ?
O6 C116 C115 119.5(4) . . ?
C117 C116 C115 117.4(4) . . ?
C26 C25 K1 74.8(2) . . ?
C26 C25 C39 120.5(4) . . ?
C24 C25 K1 79.9(2) . . ?
C24 C25 C26 118.5(5) . . ?
C24 C25 C39 120.9(4) . . ?
C39 C25 K1 116.2(2) . . ?
C12 C14 H14 119.1 . . ?
C15 C14 C12 121.8(4) . . ?
C15 C14 H14 119.1 . . ?
C76 C75 H75 120.5 . . ?
C76 C75 C74 118.9(4) . . ?
C74 C75 H75 120.5 . . ?
C59 C58 C56 122.0(4) . . ?
C59 C58 H58 119.0 . . ?
C56 C58 H58 119.0 . . ?
C10 C16 H16 118.9 . . ?
C15 C16 C10 122.3(4) . . ?
C15 C16 H16 118.9 . . ?
C100 C92 C93 124.4(4) . . ?
C100 C92 C91 118.9(5) . . ?
C91 C92 C93 116.6(4) . . ?
C3 C2 H2 118.4 . . ?
C3 C2 C1 123.2(3) . . ?
C1 C2 H2 118.4 . . ?
N2 C96 H96A 107.6 . . ?
N2 C96 H96B 107.6 . . ?
H96A C96 H96B 107.0 . . ?
C95 C96 N2 118.9(4) . . ?
C95 C96 H96A 107.6 . . ?
C95 C96 H96B 107.6 . . ?
C24 C23 K1 76.8(2) . . ?
C24 C23 C35 118.6(5) . . ?
C24 C23 C42 121.5(6) . . ?
C35 C23 K1 76.3(2) . . ?
C35 C23 C42 119.9(6) . . ?
C42 C23 K1 118.5(3) . . ?
C116 C115 C114 122.6(4) . . ?
C121 C115 C114 117.6(3) . . ?
C121 C115 C116 119.5(4) . . ?
O5 C94 C93 121.0(4) . . ?
O5 C94 C95 119.3(4) . . ?
C95 C94 C93 119.5(4) . . ?
K1 C24 H24 117.8 . . ?
C25 C24 K1 75.0(2) . . ?
C25 C24 H24 118.7 . . ?
C23 C24 K1 79.1(2) . . ?
C23 C24 C25 122.6(5) . . ?
C23 C24 H24 118.7 . . ?
K3 C46 H46 114.6 . . ?
C47 C46 K3 68.5(3) . . ?
C47 C46 H46 119.8 . . ?
C45 C46 K3 87.3(3) . . ?
C45 C46 C47 120.4(5) . . ?
C45 C46 H46 119.8 . . ?
H18A C18 H18B 109.5 . . ?
H18A C18 H18C 109.5 . . ?
H18B C18 H18C 109.5 . . ?
C17 C18 H18A 109.5 . . ?
C17 C18 H18B 109.5 . . ?
C17 C18 H18C 109.5 . . ?
N2 C118 C117 115.2(4) . . ?
N2 C118 H11A 108.5 . . ?
N2 C118 H11B 108.5 . . ?
C117 C118 H11A 108.5 . . ?
C117 C118 H11B 108.5 . . ?
H11A C118 H11B 107.5 . . ?
C114 C122 K5 69.4(2) . . ?
C114 C122 C123 118.2(4) . . ?
C114 C122 C124 121.2(4) . . ?
C123 C122 K5 81.8(2) . . ?
C123 C122 C124 120.5(5) . . ?
C124 C122 K5 121.2(3) . . ?
N1 C33 H33A 108.3 . . ?
N1 C33 H33B 108.3 . . ?
N1 C33 C31 115.7(3) . . ?
H33A C33 H33B 107.4 . . ?
C31 C33 H33A 108.3 . . ?
C31 C33 H33B 108.3 . . ?
C32 C31 C33 120.5(4) . . ?
C30 C31 C32 120.4(3) . . ?
C30 C31 C33 119.0(3) . . ?
C48 C49 K3 65.7(2) . . ?
C48 C49 C51 122.5(4) . . ?
C51 C49 K3 120.6(3) . . ?
C50 C49 K3 86.9(3) . . ?
C50 C49 C48 118.8(4) . . ?
C50 C49 C51 118.7(4) . . ?
C72 C73 C77 119.0(4) . . ?
C74 C73 C72 119.8(4) . . ?
C74 C73 C77 120.5(4) . . ?
H8A C8 H8B 109.5 . . ?
H8A C8 H8C 109.5 . . ?
H8B C8 H8C 109.5 . . ?
C7 C8 H8A 109.5 . . ?
C7 C8 H8B 109.5 . . ?
C7 C8 H8C 109.5 . . ?
C26 C34 K1 75.6(3) . . ?
C26 C34 C35 119.4(5) . . ?
C26 C34 C36 122.4(4) . . ?
C35 C34 K1 80.3(3) . . ?
C35 C34 C36 118.2(5) . . ?
C36 C34 K1 114.6(2) . . ?
C113 C127 H127 108.1 . . ?
C113 C127 C128 111.9(3) . . ?
C113 C127 C129 110.9(4) . . ?
C128 C127 H127 108.1 . . ?
C128 C127 C129 109.7(4) . . ?
C129 C127 H127 108.1 . . ?
C100 C101 H101 118.6 . . ?
C89 C101 H101 118.6 . . ?
C89 C101 C100 122.7(5) . . ?
C1 C20 H20 107.5 . . ?
C1 C20 C21 113.7(4) . . ?
C1 C20 C22 110.2(4) . . ?
C21 C20 H20 107.5 . . ?
C22 C20 H20 107.5 . . ?
C22 C20 C21 110.2(4) . . ?
C6 C1 C2 116.7(4) . . ?
C6 C1 C20 123.7(4) . . ?
C2 C1 C20 119.4(4) . . ?
C49 C51 H51 107.1 . . ?
C49 C51 C52 112.8(4) . . ?
C49 C51 C53 110.4(4) . . ?
C52 C51 H51 107.1 . . ?
C53 C51 H51 107.1 . . ?
C53 C51 C52 111.9(4) . . ?
C117 C119 H119 119.3 . . ?
C120 C119 C117 121.4(4) . . ?
C120 C119 H119 119.3 . . ?
C112 C111 K5 70.9(2) . . ?
C112 C111 C130 119.2(4) . . ?
C123 C111 K5 79.4(2) . . ?
C123 C111 C112 119.4(4) . . ?
C123 C111 C130 121.4(4) . . ?
C130 C111 K5 123.0(2) . . ?
C47 C61 H61 107.0 . . ?
C47 C61 C63 113.3(4) . . ?
C62 C61 C47 112.6(3) . . ?
C62 C61 H61 107.0 . . ?
C62 C61 C63 109.6(4) . . ?
C63 C61 H61 107.0 . . ?
C92 C100 C101 119.5(4) . . ?
C92 C100 C102 122.0(4) . . ?
C101 C100 C102 118.4(4) . . ?
C49 C50 H50 118.7 . . ?
C49 C50 C45 122.7(4) . . ?
C45 C50 H50 118.7 . . ?
C3 C17 C18 113.4(4) . . ?
C3 C17 H17 107.8 . . ?
C3 C17 C19 110.7(3) . . ?
C18 C17 H17 107.8 . . ?
C19 C17 C18 109.1(4) . . ?
C19 C17 H17 107.8 . . ?
C94 C95 C96 118.9(4) . . ?
C94 C95 C97 119.2(4) . . ?
C97 C95 C96 120.3(4) . . ?
C28 C29 H29 121.4 . . ?
C28 C29 C30 117.2(4) . . ?
C30 C29 H29 121.4 . . ?
C14 C15 H15 120.5 . . ?
C16 C15 C14 119.0(4) . . ?
C16 C15 H15 120.5 . . ?
C25 C39 H39 106.7 . . ?
C25 C39 C40 111.0(4) . . ?
C40 C39 H39 106.7 . . ?
C41 C39 C25 115.3(4) . . ?
C41 C39 H39 106.7 . . ?
C41 C39 C40 109.8(4) . . ?
C5 C7 H7 107.7 . . ?
C5 C7 C9 111.0(4) . . ?
C8 C7 C5 112.3(4) . . ?
C8 C7 H7 107.7 . . ?
C8 C7 C9 110.3(4) . . ?
C9 C7 H7 107.7 . . ?
C95 C97 H97 119.9 . . ?
C98 C97 C95 120.3(4) . . ?
C98 C97 H97 119.9 . . ?
K1 C35 H35 118.1 . . ?
C23 C35 K1 78.6(3) . . ?
C23 C35 H35 119.7 . . ?
C34 C35 K1 74.4(2) . . ?
C34 C35 C23 120.6(5) . . ?
C34 C35 H35 119.7 . . ?
C106 C105 H105 106.9 . . ?
C106 C105 C91 111.9(4) . . ?
C91 C105 H105 106.9 . . ?
C107 C105 H105 106.9 . . ?
C107 C105 C106 109.1(4) . . ?
C107 C105 C91 114.6(5) . . ?
H85A C85 H85B 109.5 . . ?
H85A C85 H85C 109.5 . . ?
H85B C85 H85C 109.5 . . ?
C83 C85 H85A 109.5 . . ?
C83 C85 H85B 109.5 . . ?
C83 C85 H85C 109.5 . . ?
C105 C106 H10A 109.5 . . ?
C105 C106 H10B 109.5 . . ?
C105 C106 H10C 109.5 . . ?
H10A C106 H10B 109.5 . . ?
H10A C106 H10C 109.5 . . ?
H10B C106 H10C 109.5 . . ?
C75 C74 H74 119.3 . . ?
C73 C74 C75 121.5(4) . . ?
C73 C74 H74 119.3 . . ?
C67 C86 H86 106.9 . . ?
C67 C86 C88 109.2(4) . . ?
C87 C86 C67 115.3(4) . . ?
C87 C86 H86 106.9 . . ?
C87 C86 C88 111.1(4) . . ?
C88 C86 H86 106.9 . . ?
K5 C123 H123 122.2 . . ?
C122 C123 K5 73.1(2) . . ?
C122 C123 H123 118.9 . . ?
C111 C123 K5 77.0(2) . . ?
C111 C123 C122 122.2(5) . . ?
C111 C123 H123 118.9 . . ?
C31 C30 C29 122.4(4) . . ?
C31 C30 H30 118.8 . . ?
C29 C30 H30 118.8 . . ?
N2 C77 C73 115.4(4) . . ?
N2 C77 H77A 108.4 . . ?
N2 C77 H77B 108.4 . . ?
C73 C77 H77A 108.4 . . ?
C73 C77 H77B 108.4 . . ?
H77A C77 H77B 107.5 . . ?
C127 C128 H12A 109.5 . . ?
C127 C128 H12B 109.5 . . ?
C127 C128 H12C 109.5 . . ?
H12A C128 H12B 109.5 . . ?
H12A C128 H12C 109.5 . . ?
H12B C128 H12C 109.5 . . ?
C7 C9 H9A 109.5 . . ?
C7 C9 H9B 109.5 . . ?
C7 C9 H9C 109.5 . . ?
H9A C9 H9B 109.5 . . ?
H9A C9 H9C 109.5 . . ?
H9B C9 H9C 109.5 . . ?
C92 C91 C105 120.5(4) . . ?
C90 C91 C92 118.6(5) . . ?
C90 C91 C105 120.8(4) . . ?
C111 C130 H130 107.4 . . ?
C131 C130 C111 113.5(4) . . ?
C131 C130 H130 107.4 . . ?
C131 C130 C132 111.2(4) . . ?
C132 C130 C111 109.6(4) . . ?
C132 C130 H130 107.4 . . ?
C91 C90 H90 119.0 . . ?
C89 C90 C91 121.9(4) . . ?
C89 C90 H90 119.0 . . ?
C78 C80 H80 107.8 . . ?
C78 C80 C81 110.5(3) . . ?
C78 C80 C82 114.4(4) . . ?
C81 C80 H80 107.8 . . ?
C82 C80 H80 107.8 . . ?
C82 C80 C81 108.3(4) . . ?
C119 C120 H120 120.8 . . ?
C119 C120 C121 118.4(4) . . ?
C121 C120 H120 120.8 . . ?
C46 C45 C64 120.1(5) . . ?
C50 C45 C46 118.3(4) . . ?
C50 C45 C64 121.5(4) . . ?
C127 C129 H12D 109.5 . . ?
C127 C129 H12E 109.5 . . ?
C127 C129 H12F 109.5 . . ?
H12D C129 H12E 109.5 . . ?
H12D C129 H12F 109.5 . . ?
H12E C129 H12F 109.5 . . ?
C17 C19 H19A 109.5 . . ?
C17 C19 H19B 109.5 . . ?
C17 C19 H19C 109.5 . . ?
H19A C19 H19B 109.5 . . ?
H19A C19 H19C 109.5 . . ?
H19B C19 H19C 109.5 . . ?
H10D C104 H10E 109.5 . . ?
H10D C104 H10F 109.5 . . ?
H10E C104 H10F 109.5 . . ?
C102 C104 H10D 109.5 . . ?
C102 C104 H10E 109.5 . . ?
C102 C104 H10F 109.5 . . ?
C97 C98 H98 120.3 . . ?
C99 C98 C97 119.3(4) . . ?
C99 C98 H98 120.3 . . ?
C115 C121 H121 119.0 . . ?
C120 C121 C115 122.1(4) . . ?
C120 C121 H121 119.0 . . ?
C20 C21 H21A 109.5 . . ?
C20 C21 H21B 109.5 . . ?
C20 C21 H21C 109.5 . . ?
H21A C21 H21B 109.5 . . ?
H21A C21 H21C 109.5 . . ?
H21B C21 H21C 109.5 . . ?
C93 C99 H99 118.8 . . ?
C98 C99 C93 122.3(5) . . ?
C98 C99 H99 118.8 . . ?
C100 C102 H102 107.8 . . ?
C100 C102 C103 111.2(4) . . ?
C104 C102 C100 111.3(4) . . ?
C104 C102 H102 107.8 . . ?
C104 C102 C103 110.7(4) . . ?
C103 C102 H102 107.8 . . ?
C20 C22 H22A 109.5 . . ?
C20 C22 H22B 109.5 . . ?
C20 C22 H22C 109.5 . . ?
H22A C22 H22B 109.5 . . ?
H22A C22 H22C 109.5 . . ?
H22B C22 H22C 109.5 . . ?
C80 C81 H81A 109.5 . . ?
C80 C81 H81B 109.5 . . ?
C80 C81 H81C 109.5 . . ?
H81A C81 H81B 109.5 . . ?
H81A C81 H81C 109.5 . . ?
H81B C81 H81C 109.5 . . ?
C101 C89 C90 118.3(5) . . ?
C101 C89 C108 120.9(5) . . ?
C90 C89 C108 120.8(4) . . ?
C51 C52 H52A 109.5 . . ?
C51 C52 H52B 109.5 . . ?
C51 C52 H52C 109.5 . . ?
H52A C52 H52B 109.5 . . ?
H52A C52 H52C 109.5 . . ?
H52B C52 H52C 109.5 . . ?
C39 C40 H40A 109.5 . . ?
C39 C40 H40B 109.5 . . ?
C39 C40 H40C 109.5 . . ?
H40A C40 H40B 109.5 . . ?
H40A C40 H40C 109.5 . . ?
H40B C40 H40C 109.5 . . ?
C130 C131 H13C 109.5 . . ?
C130 C131 H13D 109.5 . . ?
C130 C131 H13E 109.5 . . ?
H13C C131 H13D 109.5 . . ?
H13C C131 H13E 109.5 . . ?
H13D C131 H13E 109.5 . . ?
C69 C83 C85 112.0(4) . . ?
C69 C83 H83 107.7 . . ?
C85 C83 H83 107.7 . . ?
C84 C83 C69 110.4(3) . . ?
C84 C83 C85 111.3(4) . . ?
C84 C83 H83 107.7 . . ?
C39 C41 H41A 109.5 . . ?
C39 C41 H41B 109.5 . . ?
C39 C41 H41C 109.5 . . ?
H41A C41 H41B 109.5 . . ?
H41A C41 H41C 109.5 . . ?
H41B C41 H41C 109.5 . . ?
H12G C125 H12H 109.5 . . ?
H12G C125 H12I 109.5 . . ?
H12H C125 H12I 109.5 . . ?
C124 C125 H12G 109.5 . . ?
C124 C125 H12H 109.5 . . ?
C124 C125 H12I 109.5 . . ?
C83 C84 H84A 109.5 . . ?
C83 C84 H84B 109.5 . . ?
C83 C84 H84C 109.5 . . ?
H84A C84 H84B 109.5 . . ?
H84A C84 H84C 109.5 . . ?
H84B C84 H84C 109.5 . . ?
C61 C63 H63A 109.5 . . ?
C61 C63 H63B 109.5 . . ?
C61 C63 H63C 109.5 . . ?
H63A C63 H63B 109.5 . . ?
H63A C63 H63C 109.5 . . ?
H63B C63 H63C 109.5 . . ?
C34 C36 H36 107.3 . . ?
C34 C36 C37 111.9(4) . . ?
C34 C36 C38 111.9(4) . . ?
C37 C36 H36 107.3 . . ?
C37 C36 C38 110.7(5) . . ?
C38 C36 H36 107.3 . . ?
C51 C53 H53A 109.5 . . ?
C51 C53 H53B 109.5 . . ?
C51 C53 H53C 109.5 . . ?
H53A C53 H53B 109.5 . . ?
H53A C53 H53C 109.5 . . ?
H53B C53 H53C 109.5 . . ?
C102 C103 H10G 109.5 . . ?
C102 C103 H10H 109.5 . . ?
C102 C103 H10I 109.5 . . ?
H10G C103 H10H 109.5 . . ?
H10G C103 H10I 109.5 . . ?
H10H C103 H10I 109.5 . . ?
C130 C132 H13F 109.5 . . ?
C130 C132 H13G 109.5 . . ?
C130 C132 H13H 109.5 . . ?
H13F C132 H13G 109.5 . . ?
H13F C132 H13H 109.5 . . ?
H13G C132 H13H 109.5 . . ?
H43A C43 H43B 109.5 . . ?
H43A C43 H43C 109.5 . . ?
H43B C43 H43C 109.5 . . ?
C42 C43 H43A 109.5 . . ?
C42 C43 H43B 109.5 . . ?
C42 C43 H43C 109.5 . . ?
C80 C82 H82A 109.5 . . ?
C80 C82 H82B 109.5 . . ?
C80 C82 H82C 109.5 . . ?
H82A C82 H82B 109.5 . . ?
H82A C82 H82C 109.5 . . ?
H82B C82 H82C 109.5 . . ?
C86 C87 H87A 109.5 . . ?
C86 C87 H87B 109.5 . . ?
C86 C87 H87C 109.5 . . ?
H87A C87 H87B 109.5 . . ?
H87A C87 H87C 109.5 . . ?
H87B C87 H87C 109.5 . . ?
C122 C124 H124 108.8 . . ?
C122 C124 C126 109.8(4) . . ?
C125 C124 C122 112.8(4) . . ?
C125 C124 H124 108.8 . . ?
C125 C124 C126 107.8(5) . . ?
C126 C124 H124 108.8 . . ?
H65A C65 H65B 109.5 . . ?
H65A C65 H65C 109.5 . . ?
H65B C65 H65C 109.5 . . ?
C64 C65 H65A 109.5 . . ?
C64 C65 H65B 109.5 . . ?
C64 C65 H65C 109.5 . . ?
C89 C108 H108 106.8 . . ?
C109 C108 C89 112.1(4) . . ?
C109 C108 H108 106.8 . . ?
C110 C108 C89 111.9(5) . . ?
C110 C108 H108 106.8 . . ?
C110 C108 C109 112.0(5) . . ?
C45 C64 H64 105.6 . . ?
C65 C64 C45 114.9(5) . . ?
C65 C64 H64 105.6 . . ?
C66 C64 C45 111.3(6) . . ?
C66 C64 C65 112.9(7) . . ?
C66 C64 H64 105.6 . . ?
C105 C107 H10J 109.5 . . ?
C105 C107 H10K 109.5 . . ?
C105 C107 H10L 109.5 . . ?
H10J C107 H10K 109.5 . . ?
H10J C107 H10L 109.5 . . ?
H10K C107 H10L 109.5 . . ?
C86 C88 H88A 109.5 . . ?
C86 C88 H88B 109.5 . . ?
C86 C88 H88C 109.5 . . ?
H88A C88 H88B 109.5 . . ?
H88A C88 H88C 109.5 . . ?
H88B C88 H88C 109.5 . . ?
C36 C37 H37A 109.5 . . ?
C36 C37 H37B 109.5 . . ?
C36 C37 H37C 109.5 . . ?
H37A C37 H37B 109.5 . . ?
H37A C37 H37C 109.5 . . ?
H37B C37 H37C 109.5 . . ?
C23 C42 H42 100.3 . . ?
C43 C42 C23 112.7(4) . . ?
C43 C42 H42 100.3 . . ?
C44 C42 C23 117.7(6) . . ?
C44 C42 C43 120.3(6) . . ?
C44 C42 H42 100.3 . . ?
C124 C126 H12J 109.5 . . ?
C124 C126 H12K 109.5 . . ?
C124 C126 H12L 109.5 . . ?
H12J C126 H12K 109.5 . . ?
H12J C126 H12L 109.5 . . ?
H12K C126 H12L 109.5 . . ?
C108 C109 H10M 109.5 . . ?
C108 C109 H10N 109.5 . . ?
C108 C109 H10O 109.5 . . ?
H10M C109 H10N 109.5 . . ?
H10M C109 H10O 109.5 . . ?
H10N C109 H10O 109.5 . . ?
C108 C110 H11C 109.5 . . ?
C108 C110 H11D 109.5 . . ?
C108 C110 H11E 109.5 . . ?
H11C C110 H11D 109.5 . . ?
H11C C110 H11E 109.5 . . ?
H11D C110 H11E 109.5 . . ?
C36 C38 H38A 109.5 . . ?
C36 C38 H38B 109.5 . . ?
C36 C38 H38C 109.5 . . ?
H38A C38 H38B 109.5 . . ?
H38A C38 H38C 109.5 . . ?
H38B C38 H38C 109.5 . . ?
C42 C44 H44A 109.5 . . ?
C42 C44 H44B 109.5 . . ?
C42 C44 H44C 109.5 . . ?
H44A C44 H44B 109.5 . . ?
H44A C44 H44C 109.5 . . ?
H44B C44 H44C 109.5 . . ?
H13I C137 H13J 109.5 . . ?
H13I C137 H13K 109.5 . . ?
H13J C137 H13K 109.5 . . ?
C136 C137 H13I 109.5 . . ?
C136 C137 H13J 109.5 . . ?
C136 C137 H13K 109.5 . . ?
C64 C66 H66A 109.5 . . ?
C64 C66 H66B 109.5 . . ?
C64 C66 H66C 109.5 . . ?
H66A C66 H66B 109.5 . . ?
H66A C66 H66C 109.5 . . ?
H66B C66 H66C 109.5 . . ?
H13L C135 H13M 108.1 . . ?
C136 C135 H13L 109.6 . . ?
C136 C135 H13M 109.6 . . ?
C136 C135 C134 110.3(12) . . ?
C134 C135 H13L 109.6 . . ?
C134 C135 H13M 109.6 . . ?
C137 C136 C135 113.8(11) . . ?
C137 C136 H13N 108.8 . . ?
C137 C136 H13O 108.8 . . ?
C135 C136 H13N 108.8 . . ?
C135 C136 H13O 108.8 . . ?
H13N C136 H13O 107.7 . . ?
H15A C150 H15B 107.3 . . ?
C151 C150 H15A 108.1 . . ?
C151 C150 H15B 108.1 . . ?
C151 C150 C149 117.0(12) . . ?
C149 C150 H15A 108.1 . . ?
C149 C150 H15B 108.1 . . ?
C150 C151 H15C 107.9 . . ?
C150 C151 H15D 107.9 . . ?
H15C C151 H15D 107.2 . . ?
C152 C151 C150 117.5(12) . . ?
C152 C151 H15C 107.9 . . ?
C152 C151 H15D 107.9 . . ?
C151 C152 H15E 109.5 . . ?
C151 C152 H15F 109.5 . . ?
C151 C152 H15G 109.5 . . ?
H15E C152 H15F 109.5 . . ?
H15E C152 H15G 109.5 . . ?
H15F C152 H15G 109.5 . . ?
C135 C134 H13P 110.0 . . ?
C135 C134 H13Q 110.0 . . ?
H13P C134 H13Q 108.4 . . ?
C133 C134 C135 108.3(15) . . ?
C133 C134 H13P 110.0 . . ?
C133 C134 H13Q 110.0 . . ?
C150 C149 H14A 107.4 . . ?
C150 C149 H14B 107.5 . . ?
C150 C149 C148 119.5(12) . . ?
H14A C149 H14B 107.0 . . ?
C148 C149 H14A 107.4 . . ?
C148 C149 H14B 107.4 . . ?
H14F C143 H14G 109.5 . . ?
H14F C143 H14H 109.5 . . ?
H14G C143 H14H 109.5 . . ?
C144 C143 H14F 109.5 . . ?
C144 C143 H14G 109.5 . . ?
C144 C143 H14H 109.5 . . ?
H14I C146 H14J 105.4 . . ?
C145 C146 H14I 103.8 . . ?
C145 C146 H14J 103.8 . . ?
C147 C146 H14I 103.8 . . ?
C147 C146 H14J 103.8 . . ?
C147 C146 C145 133.8(19) . . ?
C146 C145 H14K 101.8 . . ?
C146 C145 H14L 101.8 . . ?
H14K C145 H14L 104.7 . . ?
C144 C145 C146 140.9(18) . . ?
C144 C145 H14K 101.8 . . ?
C144 C145 H14L 101.8 . . ?
C134 C133 H13R 109.5 . . ?
C134 C133 H13S 109.5 . . ?
C134 C133 H13T 109.5 . . ?
H13R C133 H13S 109.5 . . ?
H13R C133 H13T 109.5 . . ?
H13S C133 H13T 109.5 . . ?
C146 C147 H14M 109.5 . . ?
C146 C147 H14N 109.5 . . ?
C146 C147 H14O 109.5 . . ?
H14M C147 H14N 109.5 . . ?
H14M C147 H14O 109.5 . . ?
H14N C147 H14O 109.5 . . ?
C143 C144 H14P 101.5 . . ?
C143 C144 H14Q 101.5 . . ?
C145 C144 C143 142.0(18) . . ?
C145 C144 H14P 101.5 . . ?
C145 C144 H14Q 101.5 . . ?
H14P C144 H14Q 104.6 . . ?
C149 C148 H14C 109.5 . . ?
C149 C148 H14D 109.5 . . ?
C149 C148 H14E 109.5 . . ?
H14C C148 H14D 109.5 . . ?
H14C C148 H14E 109.5 . . ?
H14D C148 H14E 109.5 . . ?
H14R C141 H14S 106.0 . . ?
C142 C141 H14R 105.2 . . ?
C142 C141 H14S 105.2 . . ?
C140 C141 H14R 105.2 . . ?
C140 C141 H14S 105.2 . . ?
C140 C141 C142 128(3) . . ?
H13U C139 H13V 107.6 . . ?
C140 C139 H13U 108.7 . . ?
C140 C139 H13V 108.7 . . ?
C140 C139 C138 114(3) . . ?
C138 C139 H13U 108.7 . . ?
C138 C139 H13V 108.7 . . ?
C141 C142 H14T 109.5 . . ?
C141 C142 H14U 109.5 . . ?
C141 C142 H14V 109.5 . . ?
H14T C142 H14U 109.5 . . ?
H14T C142 H14V 109.5 . . ?
H14U C142 H14V 109.5 . . ?
C141 C140 C139 133(3) . . ?
C141 C140 H14W 104.0 . . ?
C141 C140 H14X 104.0 . . ?
C139 C140 H14W 104.0 . . ?
C139 C140 H14X 104.0 . . ?
H14W C140 H14X 105.4 . . ?
C139 C138 H13W 109.5 . . ?
C139 C138 H13X 109.5 . . ?
C139 C138 H13Y 109.5 . . ?
H13W C138 H13X 109.5 . . ?
H13W C138 H13Y 109.5 . . ?
H13X C138 H13Y 109.5 . . ?

loop_
_geom_bond_atom_site_label_1
_geom_bond_atom_site_label_2
_geom_bond_distance
_geom_bond_site_symmetry_2
_geom_bond_publ_flag
Mo1 Cl1 2.5298(11) . ?
Mo1 Cl2 2.4323(19) . ?
Mo1 O1 2.132(3) . ?
Mo1 O3 2.093(3) . ?
Mo1 O2 2.056(2) . ?
Mo1 N1 2.180(3) . ?
Mo2 Cl5 2.5254(16) . ?
Mo2 Cl4 2.5011(14) . ?
Mo2 O4 2.104(2) . ?
Mo2 O6 2.117(2) . ?
Mo2 O5 2.055(3) . ?
Mo2 N2 2.178(4) . ?
K1 Cl3 3.042(2) . ?
K1 Cl2 2.9680(19) . ?
K1 O1 2.827(2) . ?
K1 O2 2.773(3) . ?
K1 C26 3.123(4) . ?
K1 C25 3.180(4) . ?
K1 C23 3.268(4) . ?
K1 C24 3.241(4) . ?
K1 C34 3.165(5) . ?
K1 C35 3.238(4) . ?
K4 Cl1 3.4094(18) . ?
K4 Cl5 2.9835(15) . ?
K4 Cl4 3.6418(17) . ?
K4 O4 2.640(3) . ?
K4 C70 3.202(4) . ?
K4 C69 3.384(4) . ?
K4 C78 3.275(4) . ?
K2 Cl1 3.1958(15) . ?
K2 Cl5 3.1047(19) . ?
K2 Cl3 3.0024(15) . ?
K2 Cl2 2.9502(19) . ?
K2 O1 2.980(3) . ?
K2 C4 3.087(4) . ?
K2 C5 3.157(4) . ?
K2 C6 3.473(4) . ?
K2 C3 3.324(5) . ?
Cl1 K3 3.3305(17) . ?
K3 Cl4 2.984(2) . ?
K3 Cl2 2.8303(19) . ?
K3 O3 2.728(3) . ?
K3 C47 3.117(5) . ?
K3 C48 3.104(5) . ?
K3 C46 3.345(5) . ?
K3 C49 3.406(5) . ?
K5 Cl5 2.9975(15) . ?
K5 Cl3 3.056(2) . ?
K5 O6 2.847(3) . ?
K5 C113 3.037(4) . ?
K5 C114 3.027(4) . ?
K5 C112 3.136(4) . ?
K5 C122 3.219(4) . ?
K5 C111 3.300(4) . ?
K5 C123 3.330(4) . ?
O1 C11 1.355(4) . ?
O3 C55 1.342(4) . ?
O4 C72 1.339(5) . ?
O2 C32 1.339(5) . ?
O6 C116 1.347(5) . ?
O5 C94 1.347(5) . ?
N1 C13 1.484(5) . ?
N1 C57 1.489(4) . ?
N1 C33 1.497(5) . ?
N2 C96 1.499(6) . ?
N2 C118 1.496(5) . ?
N2 C77 1.499(5) . ?
C4 C5 1.398(6) . ?
C4 C10 1.494(6) . ?
C4 C3 1.421(5) . ?
C113 C114 1.426(6) . ?
C113 C112 1.400(6) . ?
C113 C127 1.520(7) . ?
C55 C54 1.419(6) . ?
C55 C56 1.421(6) . ?
C114 C115 1.491(6) . ?
C114 C122 1.407(7) . ?
C70 C69 1.390(6) . ?
C70 C71 1.515(6) . ?
C70 C78 1.413(6) . ?
C112 H112 0.9500 . ?
C112 C111 1.394(6) . ?
C11 C10 1.399(6) . ?
C11 C12 1.438(6) . ?
C54 C48 1.504(6) . ?
C54 C60 1.386(5) . ?
C5 C6 1.398(6) . ?
C5 C7 1.538(5) . ?
C13 H13A 0.9900 . ?
C13 H13B 0.9900 . ?
C13 C12 1.477(6) . ?
C72 C71 1.414(5) . ?
C72 C73 1.412(6) . ?
C10 C16 1.418(6) . ?
C79 H79 0.9500 . ?
C79 C67 1.398(6) . ?
C79 C78 1.411(6) . ?
C68 H68 0.9500 . ?
C68 C69 1.392(6) . ?
C68 C67 1.387(6) . ?
C12 C14 1.394(5) . ?
C26 C27 1.505(6) . ?
C26 C25 1.415(6) . ?
C26 C34 1.388(6) . ?
C47 C48 1.402(6) . ?
C47 C46 1.415(6) . ?
C47 C61 1.531(5) . ?
C69 C83 1.536(6) . ?
C59 H59 0.9500 . ?
C59 C60 1.409(6) . ?
C59 C58 1.373(6) . ?
C28 H28 0.9500 . ?
C28 C27 1.386(6) . ?
C28 C29 1.372(6) . ?
C56 C57 1.519(6) . ?
C56 C58 1.396(5) . ?
C27 C32 1.423(5) . ?
C6 H6 0.9500 . ?
C6 C1 1.375(5) . ?
C76 H76 0.9500 . ?
C76 C71 1.382(5) . ?
C76 C75 1.375(6) . ?
C3 C2 1.384(6) . ?
C3 C17 1.517(6) . ?
C48 C49 1.415(5) . ?
C67 C86 1.528(6) . ?
C62 H62A 0.9800 . ?
C62 H62B 0.9800 . ?
C62 H62C 0.9800 . ?
C62 C61 1.516(7) . ?
C93 C92 1.501(7) . ?
C93 C94 1.397(6) . ?
C93 C99 1.409(6) . ?
C32 C31 1.412(5) . ?
C60 H60 0.9500 . ?
C57 H57A 0.9900 . ?
C57 H57B 0.9900 . ?
C117 C116 1.393(6) . ?
C117 C118 1.515(5) . ?
C117 C119 1.393(6) . ?
C78 C80 1.517(6) . ?
C116 C115 1.424(5) . ?
C25 C24 1.399(6) . ?
C25 C39 1.512(7) . ?
C14 H14 0.9500 . ?
C14 C15 1.384(6) . ?
C75 H75 0.9500 . ?
C75 C74 1.385(6) . ?
C58 H58 0.9500 . ?
C16 H16 0.9500 . ?
C16 C15 1.362(6) . ?
C92 C100 1.389(7) . ?
C92 C91 1.420(6) . ?
C2 H2 0.9500 . ?
C2 C1 1.408(6) . ?
C96 H96A 0.9900 . ?
C96 H96B 0.9900 . ?
C96 C95 1.496(6) . ?
C23 C24 1.359(7) . ?
C23 C35 1.412(8) . ?
C23 C42 1.526(7) . ?
C115 C121 1.390(6) . ?
C94 C95 1.396(6) . ?
C24 H24 0.9500 . ?
C46 H46 0.9500 . ?
C46 C45 1.414(6) . ?
C18 H18A 0.9800 . ?
C18 H18B 0.9800 . ?
C18 H18C 0.9800 . ?
C18 C17 1.538(5) . ?
C118 H11A 0.9900 . ?
C118 H11B 0.9900 . ?
C122 C123 1.424(7) . ?
C122 C124 1.526(7) . ?
C33 H33A 0.9900 . ?
C33 H33B 0.9900 . ?
C33 C31 1.520(5) . ?
C31 C30 1.363(6) . ?
C49 C51 1.517(7) . ?
C49 C50 1.386(6) . ?
C73 C74 1.382(6) . ?
C73 C77 1.513(5) . ?
C8 H8A 0.9800 . ?
C8 H8B 0.9800 . ?
C8 H8C 0.9800 . ?
C8 C7 1.508(7) . ?
C34 C35 1.407(6) . ?
C34 C36 1.511(7) . ?
C127 H127 1.0000 . ?
C127 C128 1.531(6) . ?
C127 C129 1.545(5) . ?
C101 H101 0.9500 . ?
C101 C100 1.392(7) . ?
C101 C89 1.355(7) . ?
C20 H20 1.0000 . ?
C20 C1 1.514(6) . ?
C20 C21 1.542(7) . ?
C20 C22 1.528(7) . ?
C51 H51 1.0000 . ?
C51 C52 1.549(6) . ?
C51 C53 1.534(7) . ?
C119 H119 0.9500 . ?
C119 C120 1.369(6) . ?
C111 C123 1.356(6) . ?
C111 C130 1.546(6) . ?
C61 H61 1.0000 . ?
C61 C63 1.542(6) . ?
C100 C102 1.527(6) . ?
C50 H50 0.9500 . ?
C50 C45 1.389(7) . ?
C17 H17 1.0000 . ?
C17 C19 1.535(6) . ?
C95 C97 1.412(6) . ?
C29 H29 0.9500 . ?
C29 C30 1.405(5) . ?
C15 H15 0.9500 . ?
C39 H39 1.0000 . ?
C39 C40 1.524(6) . ?
C39 C41 1.508(7) . ?
C7 H7 1.0000 . ?
C7 C9 1.541(6) . ?
C97 H97 0.9500 . ?
C97 C98 1.375(7) . ?
C35 H35 0.9500 . ?
C105 H105 1.0000 . ?
C105 C106 1.528(7) . ?
C105 C91 1.529(7) . ?
C105 C107 1.516(7) . ?
C85 H85A 0.9800 . ?
C85 H85B 0.9800 . ?
C85 H85C 0.9800 . ?
C85 C83 1.546(6) . ?
C106 H10A 0.9800 . ?
C106 H10B 0.9800 . ?
C106 H10C 0.9800 . ?
C74 H74 0.9500 . ?
C86 H86 1.0000 . ?
C86 C87 1.499(7) . ?
C86 C88 1.535(6) . ?
C123 H123 0.9500 . ?
C30 H30 0.9500 . ?
C77 H77A 0.9900 . ?
C77 H77B 0.9900 . ?
C128 H12A 0.9800 . ?
C128 H12B 0.9800 . ?
C128 H12C 0.9800 . ?
C9 H9A 0.9800 . ?
C9 H9B 0.9800 . ?
C9 H9C 0.9800 . ?
C91 C90 1.397(7) . ?
C130 H130 1.0000 . ?
C130 C131 1.497(7) . ?
C130 C132 1.523(6) . ?
C90 H90 0.9500 . ?
C90 C89 1.382(7) . ?
C80 H80 1.0000 . ?
C80 C81 1.545(6) . ?
C80 C82 1.539(5) . ?
C120 H120 0.9500 . ?
C120 C121 1.381(7) . ?
C45 C64 1.521(7) . ?
C129 H12D 0.9800 . ?
C129 H12E 0.9800 . ?
C129 H12F 0.9800 . ?
C19 H19A 0.9800 . ?
C19 H19B 0.9800 . ?
C19 H19C 0.9800 . ?
C104 H10D 0.9800 . ?
C104 H10E 0.9800 . ?
C104 H10F 0.9800 . ?
C104 C102 1.506(8) . ?
C98 H98 0.9500 . ?
C98 C99 1.360(7) . ?
C121 H121 0.9500 . ?
C21 H21A 0.9800 . ?
C21 H21B 0.9800 . ?
C21 H21C 0.9800 . ?
C99 H99 0.9500 . ?
C102 H102 1.0000 . ?
C102 C103 1.546(6) . ?
C22 H22A 0.9800 . ?
C22 H22B 0.9800 . ?
C22 H22C 0.9800 . ?
C81 H81A 0.9800 . ?
C81 H81B 0.9800 . ?
C81 H81C 0.9800 . ?
C89 C108 1.539(7) . ?
C52 H52A 0.9800 . ?
C52 H52B 0.9800 . ?
C52 H52C 0.9800 . ?
C40 H40A 0.9800 . ?
C40 H40B 0.9800 . ?
C40 H40C 0.9800 . ?
C131 H13C 0.9800 . ?
C131 H13D 0.9800 . ?
C131 H13E 0.9800 . ?
C83 H83 1.0000 . ?
C83 C84 1.509(6) . ?
C41 H41A 0.9800 . ?
C41 H41B 0.9800 . ?
C41 H41C 0.9800 . ?
C125 H12G 0.9800 . ?
C125 H12H 0.9800 . ?
C125 H12I 0.9800 . ?
C125 C124 1.513(7) . ?
C84 H84A 0.9800 . ?
C84 H84B 0.9800 . ?
C84 H84C 0.9800 . ?
C63 H63A 0.9800 . ?
C63 H63B 0.9800 . ?
C63 H63C 0.9800 . ?
C36 H36 1.0000 . ?
C36 C37 1.528(6) . ?
C36 C38 1.534(7) . ?
C53 H53A 0.9800 . ?
C53 H53B 0.9800 . ?
C53 H53C 0.9800 . ?
C103 H10G 0.9800 . ?
C103 H10H 0.9800 . ?
C103 H10I 0.9800 . ?
C132 H13F 0.9800 . ?
C132 H13G 0.9800 . ?
C132 H13H 0.9800 . ?
C43 H43A 0.9800 . ?
C43 H43B 0.9800 . ?
C43 H43C 0.9800 . ?
C43 C42 1.520(7) . ?
C82 H82A 0.9800 . ?
C82 H82B 0.9800 . ?
C82 H82C 0.9800 . ?
C87 H87A 0.9800 . ?
C87 H87B 0.9800 . ?
C87 H87C 0.9800 . ?
C124 H124 1.0000 . ?
C124 C126 1.540(7) . ?
C65 H65A 0.9800 . ?
C65 H65B 0.9800 . ?
C65 H65C 0.9800 . ?
C65 C64 1.482(9) . ?
C108 H108 1.0000 . ?
C108 C109 1.515(8) . ?
C108 C110 1.500(9) . ?
C64 H64 1.0000 . ?
C64 C66 1.462(11) . ?
C107 H10J 0.9800 . ?
C107 H10K 0.9800 . ?
C107 H10L 0.9800 . ?
C88 H88A 0.9800 . ?
C88 H88B 0.9800 . ?
C88 H88C 0.9800 . ?
C37 H37A 0.9800 . ?
C37 H37B 0.9800 . ?
C37 H37C 0.9800 . ?
C42 H42 1.0000 . ?
C42 C44 1.339(8) . ?
C126 H12J 0.9800 . ?
C126 H12K 0.9800 . ?
C126 H12L 0.9800 . ?
C109 H10M 0.9800 . ?
C109 H10N 0.9800 . ?
C109 H10O 0.9800 . ?
C110 H11C 0.9800 . ?
C110 H11D 0.9800 . ?
C110 H11E 0.9800 . ?
C38 H38A 0.9800 . ?
C38 H38B 0.9800 . ?
C38 H38C 0.9800 . ?
C44 H44A 0.9800 . ?
C44 H44B 0.9800 . ?
C44 H44C 0.9800 . ?
C137 H13I 0.9800 . ?
C137 H13J 0.9800 . ?
C137 H13K 0.9800 . ?
C137 C136 1.442(12) . ?
C66 H66A 0.9800 . ?
C66 H66B 0.9800 . ?
C66 H66C 0.9800 . ?
C135 H13L 0.9900 . ?
C135 H13M 0.9900 . ?
C135 C136 1.505(12) . ?
C135 C134 1.63(2) . ?
C136 H13N 0.9900 . ?
C136 H13O 0.9900 . ?
C150 H15A 0.9900 . ?
C150 H15B 0.9900 . ?
C150 C151 1.46(2) . ?
C150 C149 1.470(19) . ?
C151 H15C 0.9900 . ?
C151 H15D 0.9900 . ?
C151 C152 1.417(19) . ?
C152 H15E 0.9800 . ?
C152 H15F 0.9800 . ?
C152 H15G 0.9800 . ?
C134 H13P 0.9900 . ?
C134 H13Q 0.9900 . ?
C134 C133 1.452(16) . ?
C149 H14A 0.9900 . ?
C149 H14B 0.9900 . ?
C149 C148 1.51(2) . ?
C143 H14F 0.9800 . ?
C143 H14G 0.9800 . ?
C143 H14H 0.9800 . ?
C143 C144 1.35(2) . ?
C146 H14I 0.9900 . ?
C146 H14J 0.9900 . ?
C146 C145 1.44(2) . ?
C146 C147 1.25(2) . ?
C145 H14K 0.9900 . ?
C145 H14L 0.9900 . ?
C145 C144 1.31(2) . ?
C133 H13R 0.9800 . ?
C133 H13S 0.9800 . ?
C133 H13T 0.9800 . ?
C147 H14M 0.9800 . ?
C147 H14N 0.9800 . ?
C147 H14O 0.9800 . ?
C144 H14P 0.9900 . ?
C144 H14Q 0.9900 . ?
C148 H14C 0.9800 . ?
C148 H14D 0.9800 . ?
C148 H14E 0.9800 . ?
C141 H14R 0.9900 . ?
C141 H14S 0.9900 . ?
C141 C142 1.44(3) . ?
C141 C140 1.23(3) . ?
C139 H13U 0.9900 . ?
C139 H13V 0.9900 . ?
C139 C140 1.26(3) . ?
C139 C138 1.61(3) . ?
C142 H14T 0.9800 . ?
C142 H14U 0.9800 . ?
C142 H14V 0.9800 . ?
C140 H14W 0.9900 . ?
C140 H14X 0.9900 . ?
C138 H13W 0.9800 . ?
C138 H13X 0.9800 . ?
C138 H13Y 0.9800 . ?

loop_
_geom_torsion_atom_site_label_1
_geom_torsion_atom_site_label_2
_geom_torsion_atom_site_label_3
_geom_torsion_atom_site_label_4
_geom_torsion
_geom_torsion_site_symmetry_1
_geom_torsion_site_symmetry_2
_geom_torsion_site_symmetry_3
_geom_torsion_site_symmetry_4
_geom_torsion_publ_flag
Mo1 O1 C11 C10 -140.4(3) . . . . ?
Mo1 O1 C11 C12 39.6(4) . . . . ?
Mo1 O3 C55 C54 168.1(3) . . . . ?
Mo1 O3 C55 C56 -12.5(5) . . . . ?
Mo1 O2 C32 C27 -175.5(3) . . . . ?
Mo1 O2 C32 C31 1.1(6) . . . . ?
Mo1 N1 C13 C12 57.8(3) . . . . ?
Mo1 N1 C57 C56 69.3(4) . . . . ?
Mo1 N1 C33 C31 67.5(4) . . . . ?
Mo2 O4 C72 C71 -153.0(3) . . . . ?
Mo2 O4 C72 C73 31.0(5) . . . . ?
Mo2 O6 C116 C117 -5.8(6) . . . . ?
Mo2 O6 C116 C115 173.3(3) . . . . ?
Mo2 O5 C94 C93 -146.1(3) . . . . ?
Mo2 O5 C94 C95 38.1(5) . . . . ?
Mo2 N2 C96 C95 31.9(4) . . . . ?
Mo2 N2 C118 C117 -69.8(4) . . . . ?
Mo2 N2 C77 C73 62.2(4) . . . . ?
K1 O1 C11 C10 78.6(5) . . . . ?
K1 O1 C11 C12 -101.3(4) . . . . ?
K1 O2 C32 C27 -27.2(5) . . . . ?
K1 O2 C32 C31 149.4(3) . . . . ?
K1 C26 C27 C28 -165.1(3) . . . . ?
K1 C26 C27 C32 12.0(5) . . . . ?
K1 C26 C25 C24 69.2(3) . . . . ?
K1 C26 C25 C39 -111.8(3) . . . . ?
K1 C26 C34 C35 -69.8(4) . . . . ?
K1 C26 C34 C36 110.3(4) . . . . ?
K1 C25 C24 C23 66.1(4) . . . . ?
K1 C25 C39 C40 -174.2(3) . . . . ?
K1 C25 C39 C41 60.1(4) . . . . ?
K1 C23 C24 C25 -64.1(4) . . . . ?
K1 C23 C35 C34 64.0(4) . . . . ?
K1 C23 C42 C43 27.5(8) . . . . ?
K1 C23 C42 C44 174.3(7) . . . . ?
K1 C34 C35 C23 -66.2(4) . . . . ?
K1 C34 C36 C37 -151.8(4) . . . . ?
K1 C34 C36 C38 -26.8(5) . . . . ?
K4 O4 C72 C71 29.0(6) . . . . ?
K4 O4 C72 C73 -147.1(3) . . . . ?
K4 C70 C69 C68 -79.8(3) . . . . ?
K4 C70 C69 C83 105.5(3) . . . . ?
K4 C70 C71 C72 -9.3(4) . . . . ?
K4 C70 C71 C76 168.6(3) . . . . ?
K4 C70 C78 C79 80.7(3) . . . . ?
K4 C70 C78 C80 -98.9(3) . . . . ?
K4 C69 C83 C85 -53.9(4) . . . . ?
K4 C69 C83 C84 -178.5(3) . . . . ?
K4 C78 C80 C81 1.3(4) . . . . ?
K4 C78 C80 C82 123.9(3) . . . . ?
K2 O1 C11 C10 -29.4(4) . . . . ?
K2 O1 C11 C12 150.7(3) . . . . ?
K2 C4 C5 C6 -81.8(4) . . . . ?
K2 C4 C5 C7 96.4(4) . . . . ?
K2 C4 C10 C11 24.5(4) . . . . ?
K2 C4 C10 C16 -154.6(3) . . . . ?
K2 C4 C3 C2 76.4(4) . . . . ?
K2 C4 C3 C17 -106.1(4) . . . . ?
K2 C5 C6 C1 -71.3(4) . . . . ?
K2 C5 C7 C8 -45.2(4) . . . . ?
K2 C5 C7 C9 -169.1(3) . . . . ?
K2 C6 C1 C2 -58.8(4) . . . . ?
K2 C6 C1 C20 125.9(4) . . . . ?
K2 C3 C2 C1 66.3(4) . . . . ?
K2 C3 C17 C18 80.8(4) . . . . ?
K2 C3 C17 C19 -156.3(3) . . . . ?
K3 O3 C55 C54 49.2(4) . . . . ?
K3 O3 C55 C56 -131.4(3) . . . . ?
K3 C47 C48 C54 96.6(4) . . . . ?
K3 C47 C48 C49 -82.3(4) . . . . ?
K3 C47 C46 C45 73.2(5) . . . . ?
K3 C47 C61 C62 -15.1(4) . . . . ?
K3 C47 C61 C63 110.0(4) . . . . ?
K3 C48 C49 C51 111.9(4) . . . . ?
K3 C48 C49 C50 -71.6(4) . . . . ?
K3 C46 C45 C50 66.0(5) . . . . ?
K3 C46 C45 C64 -117.2(5) . . . . ?
K3 C49 C51 C52 -47.9(4) . . . . ?
K3 C49 C51 C53 -174.0(3) . . . . ?
K3 C49 C50 C45 -59.8(5) . . . . ?
K5 O6 C116 C117 177.7(3) . . . . ?
K5 O6 C116 C115 -3.2(5) . . . . ?
K5 C113 C114 C115 -108.9(3) . . . . ?
K5 C113 C114 C122 76.0(3) . . . . ?
K5 C113 C112 C111 -71.8(3) . . . . ?
K5 C113 C127 C128 -141.5(3) . . . . ?
K5 C113 C127 C129 -18.7(4) . . . . ?
K5 C114 C115 C116 -8.9(5) . . . . ?
K5 C114 C115 C121 177.3(4) . . . . ?
K5 C114 C122 C123 68.0(3) . . . . ?
K5 C114 C122 C124 -114.8(4) . . . . ?
K5 C112 C111 C123 -65.3(3) . . . . ?
K5 C112 C111 C130 117.9(3) . . . . ?
K5 C122 C123 C111 62.0(4) . . . . ?
K5 C122 C124 C125 58.4(5) . . . . ?
K5 C122 C124 C126 178.7(4) . . . . ?
K5 C111 C123 C122 -60.2(3) . . . . ?
K5 C111 C130 C131 -64.3(5) . . . . ?
K5 C111 C130 C132 170.7(4) . . . . ?
O1 C11 C10 C4 1.5(6) . . . . ?
O1 C11 C10 C16 -179.4(3) . . . . ?
O1 C11 C12 C13 8.0(6) . . . . ?
O1 C11 C12 C14 -178.7(3) . . . . ?
O3 C55 C54 C48 -5.6(6) . . . . ?
O3 C55 C54 C60 177.9(3) . . . . ?
O3 C55 C56 C57 -1.7(6) . . . . ?
O3 C55 C56 C58 179.3(4) . . . . ?
O4 C72 C71 C70 -7.8(6) . . . . ?
O4 C72 C71 C76 174.4(4) . . . . ?
O4 C72 C73 C74 -175.0(4) . . . . ?
O4 C72 C73 C77 13.7(6) . . . . ?
O2 C32 C31 C33 2.2(6) . . . . ?
O2 C32 C31 C30 178.4(4) . . . . ?
O6 C116 C115 C114 8.5(7) . . . . ?
O6 C116 C115 C121 -177.7(4) . . . . ?
O5 C94 C95 C96 24.3(6) . . . . ?
O5 C94 C95 C97 -170.1(4) . . . . ?
N1 C13 C12 C11 -66.1(5) . . . . ?
N1 C13 C12 C14 120.6(4) . . . . ?
N1 C33 C31 C32 -40.5(6) . . . . ?
N1 C33 C31 C30 143.2(4) . . . . ?
N2 C96 C95 C94 -63.5(5) . . . . ?
N2 C96 C95 C97 131.0(4) . . . . ?
C4 C5 C6 K2 72.3(3) . . . . ?
C4 C5 C6 C1 1.1(6) . . . . ?
C4 C5 C7 C8 -124.8(4) . . . . ?
C4 C5 C7 C9 111.2(5) . . . . ?
C4 C10 C16 C15 176.4(4) . . . . ?
C4 C3 C2 C1 2.0(6) . . . . ?
C4 C3 C17 C18 158.4(4) . . . . ?
C4 C3 C17 C19 -78.6(5) . . . . ?
C113 C114 C115 C116 78.0(5) . . . . ?
C113 C114 C115 C121 -95.8(5) . . . . ?
C113 C114 C122 K5 -71.5(3) . . . . ?
C113 C114 C122 C123 -3.5(5) . . . . ?
C113 C114 C122 C124 173.7(4) . . . . ?
C113 C112 C111 K5 66.0(3) . . . . ?
C113 C112 C111 C123 0.6(5) . . . . ?
C113 C112 C111 C130 -176.2(3) . . . . ?
C55 C54 C48 K3 -31.1(4) . . . . ?
C55 C54 C48 C47 -113.4(5) . . . . ?
C55 C54 C48 C49 65.5(6) . . . . ?
C55 C54 C60 C59 4.1(6) . . . . ?
C55 C56 C57 N1 -32.6(6) . . . . ?
C55 C56 C58 C59 1.8(6) . . . . ?
C114 C113 C112 K5 68.4(3) . . . . ?
C114 C113 C112 C111 -3.4(5) . . . . ?
C114 C113 C127 C128 131.3(4) . . . . ?
C114 C113 C127 C129 -105.9(4) . . . . ?
C114 C115 C121 C120 175.9(5) . . . . ?
C114 C122 C123 K5 -61.3(3) . . . . ?
C114 C122 C123 C111 0.7(6) . . . . ?
C114 C122 C124 C125 141.9(4) . . . . ?
C114 C122 C124 C126 -97.8(5) . . . . ?
C70 C69 C83 C85 -134.0(4) . . . . ?
C70 C69 C83 C84 101.5(4) . . . . ?
C70 C78 C80 C81 82.3(5) . . . . ?
C70 C78 C80 C82 -155.1(4) . . . . ?
C112 C113 C114 K5 -71.2(3) . . . . ?
C112 C113 C114 C115 179.9(3) . . . . ?
C112 C113 C114 C122 4.8(5) . . . . ?
C112 C113 C127 C128 -48.8(5) . . . . ?
C112 C113 C127 C129 74.0(4) . . . . ?
C112 C111 C123 K5 60.9(3) . . . . ?
C112 C111 C123 C122 0.8(6) . . . . ?
C112 C111 C130 C131 -149.6(4) . . . . ?
C112 C111 C130 C132 85.5(5) . . . . ?
C11 C10 C16 C15 -2.8(6) . . . . ?
C11 C12 C14 C15 -1.1(6) . . . . ?
C54 C55 C56 C57 177.6(4) . . . . ?
C54 C55 C56 C58 -1.4(6) . . . . ?
C54 C48 C49 K3 -103.5(4) . . . . ?
C54 C48 C49 C51 8.4(7) . . . . ?
C54 C48 C49 C50 -175.1(4) . . . . ?
C5 C4 C10 C11 113.1(4) . . . . ?
C5 C4 C10 C16 -66.0(5) . . . . ?
C5 C4 C3 K2 -76.5(4) . . . . ?
C5 C4 C3 C2 -0.2(6) . . . . ?
C5 C4 C3 C17 177.4(4) . . . . ?
C5 C6 C1 C2 0.6(6) . . . . ?
C5 C6 C1 C20 -174.6(4) . . . . ?
C13 N1 C57 C56 -171.8(3) . . . . ?
C13 N1 C33 C31 -54.2(4) . . . . ?
C13 C12 C14 C15 172.4(4) . . . . ?
C72 C73 C74 C75 -2.6(7) . . . . ?
C72 C73 C77 N2 -68.9(5) . . . . ?
C10 C4 C5 K2 -105.2(4) . . . . ?
C10 C4 C5 C6 173.0(4) . . . . ?
C10 C4 C5 C7 -8.9(6) . . . . ?
C10 C4 C3 K2 109.2(4) . . . . ?
C10 C4 C3 C2 -174.4(4) . . . . ?
C10 C4 C3 C17 3.2(6) . . . . ?
C10 C11 C12 C13 -171.9(4) . . . . ?
C10 C11 C12 C14 1.3(6) . . . . ?
C10 C16 C15 C14 3.1(7) . . . . ?
C79 C67 C86 C87 32.0(5) . . . . ?
C79 C67 C86 C88 -93.9(5) . . . . ?
C79 C78 C80 C81 -97.2(4) . . . . ?
C79 C78 C80 C82 25.4(5) . . . . ?
C68 C69 C83 C85 51.4(5) . . . . ?
C68 C69 C83 C84 -73.2(5) . . . . ?
C68 C67 C86 C87 -150.5(4) . . . . ?
C68 C67 C86 C88 83.6(5) . . . . ?
C12 C11 C10 C4 -178.6(3) . . . . ?
C12 C11 C10 C16 0.5(6) . . . . ?
C12 C14 C15 C16 -1.1(7) . . . . ?
C26 C27 C32 O2 6.2(6) . . . . ?
C26 C27 C32 C31 -170.5(4) . . . . ?
C26 C25 C24 K1 -66.4(3) . . . . ?
C26 C25 C24 C23 -0.3(6) . . . . ?
C26 C25 C39 C40 -87.0(4) . . . . ?
C26 C25 C39 C41 147.3(4) . . . . ?
C26 C34 C35 K1 67.2(3) . . . . ?
C26 C34 C35 C23 1.0(6) . . . . ?
C26 C34 C36 C37 120.1(5) . . . . ?
C26 C34 C36 C38 -114.9(5) . . . . ?
C47 C48 C49 K3 75.4(4) . . . . ?
C47 C48 C49 C51 -172.7(4) . . . . ?
C47 C48 C49 C50 3.8(7) . . . . ?
C47 C46 C45 C50 3.0(8) . . . . ?
C47 C46 C45 C64 179.8(5) . . . . ?
C69 C70 C71 C72 85.3(5) . . . . ?
C69 C70 C71 C76 -96.8(5) . . . . ?
C69 C70 C78 K4 -78.7(3) . . . . ?
C69 C70 C78 C79 2.0(6) . . . . ?
C69 C70 C78 C80 -177.6(3) . . . . ?
C69 C68 C67 C79 0.9(6) . . . . ?
C69 C68 C67 C86 -176.7(4) . . . . ?
C28 C27 C32 O2 -176.7(4) . . . . ?
C28 C27 C32 C31 6.6(6) . . . . ?
C28 C29 C30 C31 2.6(8) . . . . ?
C56 C55 C54 C48 175.1(4) . . . . ?
C56 C55 C54 C60 -1.5(6) . . . . ?
C27 C26 C25 K1 108.0(3) . . . . ?
C27 C26 C25 C24 177.2(3) . . . . ?
C27 C26 C25 C39 -3.7(5) . . . . ?
C27 C26 C34 K1 -107.8(3) . . . . ?
C27 C26 C34 C35 -177.6(3) . . . . ?
C27 C26 C34 C36 2.4(6) . . . . ?
C27 C28 C29 C30 -0.9(8) . . . . ?
C27 C32 C31 C33 178.8(4) . . . . ?
C27 C32 C31 C30 -5.0(6) . . . . ?
C6 C5 C7 C8 53.4(5) . . . . ?
C6 C5 C7 C9 -70.6(5) . . . . ?
C76 C75 C74 C73 -3.4(7) . . . . ?
C3 C4 C5 K2 80.5(3) . . . . ?
C3 C4 C5 C6 -1.3(6) . . . . ?
C3 C4 C5 C7 176.9(4) . . . . ?
C3 C4 C10 C11 -72.7(5) . . . . ?
C3 C4 C10 C16 108.2(4) . . . . ?
C3 C2 C1 C6 -2.2(6) . . . . ?
C3 C2 C1 C20 173.3(4) . . . . ?
C48 C54 C60 C59 -172.5(4) . . . . ?
C48 C47 C46 K3 -72.3(4) . . . . ?
C48 C47 C46 C45 0.8(7) . . . . ?
C48 C47 C61 C62 68.3(6) . . . . ?
C48 C47 C61 C63 -166.6(4) . . . . ?
C48 C49 C51 C52 -126.8(5) . . . . ?
C48 C49 C51 C53 107.0(5) . . . . ?
C48 C49 C50 C45 0.2(8) . . . . ?
C71 C70 C69 K4 -106.3(3) . . . . ?
C71 C70 C69 C68 173.9(3) . . . . ?
C71 C70 C69 C83 -0.8(5) . . . . ?
C71 C70 C78 K4 103.4(3) . . . . ?
C71 C70 C78 C79 -175.9(3) . . . . ?
C71 C70 C78 C80 4.5(5) . . . . ?
C71 C72 C73 C74 8.8(6) . . . . ?
C71 C72 C73 C77 -162.4(4) . . . . ?
C71 C76 C75 C74 2.8(7) . . . . ?
C67 C79 C78 K4 73.5(3) . . . . ?
C67 C79 C78 C70 1.5(6) . . . . ?
C67 C79 C78 C80 -179.0(3) . . . . ?
C67 C68 C69 K4 -65.7(4) . . . . ?
C67 C68 C69 C70 2.5(6) . . . . ?
C67 C68 C69 C83 177.2(3) . . . . ?
C93 C92 C100 C101 175.4(4) . . . . ?
C93 C92 C100 C102 -5.3(7) . . . . ?
C93 C92 C91 C105 4.5(6) . . . . ?
C93 C92 C91 C90 -176.5(4) . . . . ?
C93 C94 C95 C96 -151.6(4) . . . . ?
C93 C94 C95 C97 14.0(6) . . . . ?
C32 C31 C30 C29 0.4(7) . . . . ?
C60 C54 C48 K3 145.5(3) . . . . ?
C60 C54 C48 C47 63.2(6) . . . . ?
C60 C54 C48 C49 -117.9(5) . . . . ?
C60 C59 C58 C56 0.8(7) . . . . ?
C57 N1 C13 C12 -59.1(4) . . . . ?
C57 N1 C33 C31 -175.6(3) . . . . ?
C57 C56 C58 C59 -177.3(4) . . . . ?
C117 C116 C115 C114 -172.3(4) . . . . ?
C117 C116 C115 C121 1.5(7) . . . . ?
C117 C119 C120 C121 1.1(8) . . . . ?
C78 C70 C69 K4 75.9(3) . . . . ?
C78 C70 C69 C68 -3.9(6) . . . . ?
C78 C70 C69 C83 -178.6(3) . . . . ?
C78 C70 C71 C72 -96.8(4) . . . . ?
C78 C70 C71 C76 81.1(5) . . . . ?
C78 C79 C67 C68 -2.9(6) . . . . ?
C78 C79 C67 C86 174.7(4) . . . . ?
C116 C117 C118 N2 53.3(6) . . . . ?
C116 C117 C119 C120 2.2(8) . . . . ?
C116 C115 C121 C120 1.8(8) . . . . ?
C25 C26 C27 C28 105.6(5) . . . . ?
C25 C26 C27 C32 -77.3(5) . . . . ?
C25 C26 C34 K1 70.6(3) . . . . ?
C25 C26 C34 C35 0.8(6) . . . . ?
C25 C26 C34 C36 -179.2(4) . . . . ?
C75 C76 C71 C70 -174.2(4) . . . . ?
C75 C76 C71 C72 3.7(7) . . . . ?
C58 C59 C60 C54 -3.7(6) . . . . ?
C58 C56 C57 N1 146.5(3) . . . . ?
C92 C93 C94 O5 -21.4(6) . . . . ?
C92 C93 C94 C95 154.4(4) . . . . ?
C92 C93 C99 C98 -164.9(4) . . . . ?
C92 C100 C102 C104 -120.8(5) . . . . ?
C92 C100 C102 C103 115.2(5) . . . . ?
C92 C91 C90 C89 1.2(7) . . . . ?
C2 C3 C17 C18 -24.1(6) . . . . ?
C2 C3 C17 C19 98.9(5) . . . . ?
C96 N2 C118 C117 55.7(5) . . . . ?
C96 N2 C77 C73 -62.7(5) . . . . ?
C96 C95 C97 C98 160.4(4) . . . . ?
C115 C114 C122 K5 113.5(3) . . . . ?
C115 C114 C122 C123 -178.5(3) . . . . ?
C115 C114 C122 C124 -1.3(6) . . . . ?
C94 C93 C92 C100 99.4(5) . . . . ?
C94 C93 C92 C91 -83.6(6) . . . . ?
C94 C93 C99 C98 3.0(7) . . . . ?
C94 C95 C97 C98 -5.0(7) . . . . ?
C24 C25 C39 C40 92.0(5) . . . . ?
C24 C25 C39 C41 -33.7(5) . . . . ?
C24 C23 C35 K1 -66.4(4) . . . . ?
C24 C23 C35 C34 -2.4(6) . . . . ?
C24 C23 C42 C43 119.1(6) . . . . ?
C24 C23 C42 C44 -94.1(10) . . . . ?
C46 C47 C48 K3 78.1(4) . . . . ?
C46 C47 C48 C54 174.7(4) . . . . ?
C46 C47 C48 C49 -4.3(7) . . . . ?
C46 C47 C61 C62 -110.1(5) . . . . ?
C46 C47 C61 C63 15.0(6) . . . . ?
C46 C45 C64 C65 36.8(8) . . . . ?
C46 C45 C64 C66 -93.2(8) . . . . ?
C118 N2 C96 C95 -90.7(4) . . . . ?
C118 N2 C77 C73 179.0(4) . . . . ?
C118 C117 C116 O6 -9.6(7) . . . . ?
C118 C117 C116 C115 171.3(4) . . . . ?
C118 C117 C119 C120 -172.8(5) . . . . ?
C122 C114 C115 C116 -106.9(5) . . . . ?
C122 C114 C115 C121 79.2(6) . . . . ?
C33 N1 C13 C12 -179.2(3) . . . . ?
C33 N1 C57 C56 -51.2(4) . . . . ?
C33 C31 C30 C29 176.7(4) . . . . ?
C49 C50 C45 C46 -3.5(8) . . . . ?
C49 C50 C45 C64 179.7(5) . . . . ?
C73 C72 C71 C70 168.5(4) . . . . ?
C73 C72 C71 C76 -9.4(6) . . . . ?
C34 C26 C27 C28 -76.0(5) . . . . ?
C34 C26 C27 C32 101.1(5) . . . . ?
C34 C26 C25 K1 -70.4(3) . . . . ?
C34 C26 C25 C24 -1.2(6) . . . . ?
C34 C26 C25 C39 177.9(4) . . . . ?
C127 C113 C114 K5 108.8(3) . . . . ?
C127 C113 C114 C115 -0.1(5) . . . . ?
C127 C113 C114 C122 -175.2(3) . . . . ?
C127 C113 C112 K5 -111.5(3) . . . . ?
C127 C113 C112 C111 176.7(3) . . . . ?
C101 C100 C102 C104 58.6(6) . . . . ?
C101 C100 C102 C103 -65.5(6) . . . . ?
C101 C89 C108 C109 -106.6(6) . . . . ?
C101 C89 C108 C110 126.6(6) . . . . ?
C51 C49 C50 C45 176.8(5) . . . . ?
C119 C117 C116 O6 175.7(4) . . . . ?
C119 C117 C116 C115 -3.4(7) . . . . ?
C119 C117 C118 N2 -131.8(4) . . . . ?
C119 C120 C121 C115 -3.1(8) . . . . ?
C61 C47 C48 K3 -100.3(4) . . . . ?
C61 C47 C48 C54 -3.7(7) . . . . ?
C61 C47 C48 C49 177.4(4) . . . . ?
C61 C47 C46 K3 106.1(4) . . . . ?
C61 C47 C46 C45 179.2(5) . . . . ?
C100 C92 C91 C105 -178.3(4) . . . . ?
C100 C92 C91 C90 0.7(6) . . . . ?
C100 C101 C89 C90 1.3(7) . . . . ?
C100 C101 C89 C108 179.1(5) . . . . ?
C50 C49 C51 C52 56.7(6) . . . . ?
C50 C49 C51 C53 -69.4(5) . . . . ?
C50 C45 C64 C65 -146.5(6) . . . . ?
C50 C45 C64 C66 83.5(9) . . . . ?
C17 C3 C2 C1 -175.6(4) . . . . ?
C95 C97 C98 C99 -5.0(7) . . . . ?
C29 C28 C27 C26 173.3(5) . . . . ?
C29 C28 C27 C32 -3.8(7) . . . . ?
C39 C25 C24 K1 114.6(3) . . . . ?
C39 C25 C24 C23 -179.3(4) . . . . ?
C7 C5 C6 K2 -105.9(4) . . . . ?
C7 C5 C6 C1 -177.2(4) . . . . ?
C97 C98 C99 C93 6.0(7) . . . . ?
C35 C23 C24 K1 66.1(4) . . . . ?
C35 C23 C24 C25 2.0(7) . . . . ?
C35 C23 C42 C43 -62.6(7) . . . . ?
C35 C23 C42 C44 84.2(9) . . . . ?
C35 C34 C36 C37 -59.8(6) . . . . ?
C35 C34 C36 C38 65.1(5) . . . . ?
C105 C91 C90 C89 -179.8(4) . . . . ?
C106 C105 C91 C92 87.0(5) . . . . ?
C106 C105 C91 C90 -92.0(5) . . . . ?
C74 C73 C77 N2 119.9(4) . . . . ?
C123 C122 C124 C125 -41.0(5) . . . . ?
C123 C122 C124 C126 79.4(6) . . . . ?
C123 C111 C130 C131 33.7(5) . . . . ?
C123 C111 C130 C132 -91.2(6) . . . . ?
C77 N2 C96 C95 153.4(4) . . . . ?
C77 N2 C118 C117 173.9(4) . . . . ?
C77 C73 C74 C75 168.6(4) . . . . ?
C91 C92 C100 C101 -1.6(7) . . . . ?
C91 C92 C100 C102 177.7(4) . . . . ?
C91 C90 C89 C101 -2.2(7) . . . . ?
C91 C90 C89 C108 180.0(5) . . . . ?
C130 C111 C123 K5 -122.4(3) . . . . ?
C130 C111 C123 C122 177.5(4) . . . . ?
C90 C89 C108 C109 71.2(7) . . . . ?
C90 C89 C108 C110 -55.7(6) . . . . ?
C21 C20 C1 C6 -7.7(6) . . . . ?
C21 C20 C1 C2 177.1(4) . . . . ?
C99 C93 C92 C100 -93.3(6) . . . . ?
C99 C93 C92 C91 83.7(5) . . . . ?
C99 C93 C94 O5 171.2(4) . . . . ?
C99 C93 C94 C95 -13.0(6) . . . . ?
C22 C20 C1 C6 116.6(5) . . . . ?
C22 C20 C1 C2 -58.6(5) . . . . ?
C89 C101 C100 C92 0.6(7) . . . . ?
C89 C101 C100 C102 -178.7(5) . . . . ?
C36 C34 C35 K1 -112.8(3) . . . . ?
C36 C34 C35 C23 -179.0(4) . . . . ?
C124 C122 C123 K5 121.5(4) . . . . ?
C124 C122 C123 C111 -176.5(4) . . . . ?
C107 C105 C91 C92 -148.1(5) . . . . ?
C107 C105 C91 C90 32.9(6) . . . . ?
C42 C23 C24 K1 -115.5(4) . . . . ?
C42 C23 C24 C25 -179.7(4) . . . . ?
C42 C23 C35 K1 115.2(4) . . . . ?
C42 C23 C35 C34 179.3(4) . . . . ?
C136 C135 C134 C133 -172.1(15) . . . . ?
C151 C150 C149 C148 177.7(12) . . . . ?
C134 C135 C136 C137 -177.2(10) . . . . ?
C149 C150 C151 C152 178.8(12) . . . . ?
C146 C145 C144 C143 175(3) . . . . ?
C147 C146 C145 C144 -152(3) . . . . ?
C142 C141 C140 C139 -156(3) . . . . ?
C138 C139 C140 C141 -175(3) . . . . ?

loop_
_smtbx_masks_void_nr
_smtbx_masks_void_average_x
_smtbx_masks_void_average_y
_smtbx_masks_void_average_z
_smtbx_masks_void_volume
_smtbx_masks_void_count_electrons
_smtbx_masks_void_content
1 -0.488 0.000 0.000 1735.8 305.9 ?
2 0.147 0.923 0.338 11.9 0.0 ?
3 0.853 0.077 0.662 11.9 0.0 ?
